data_2105592
loop_
_publ_author_name
'Antoli\'c, S.'
'Teichert, M.'
'Sheldrick, G.'
'Koji\'c-Prodi\'c, B.'
'\<Cudi\'c, M.'
'Horvat, \<S.'

_publ_section_title
;
 Structure and molecular modelling of protected dipeptide fragment
 (Boc--Phe--Leu--OBzl) of enkephalin
;
_journal_issue 6
_journal_name_full 'Acta Crystallographica Section B'
_journal_page_first 975
_journal_page_last 984
_journal_paper_doi 10.1107/S0108768199004656
_journal_volume 55
_journal_year 1999
_chemical_formula_sum 'C27 H36 N2 O5'
_chemical_formula_weight 468.58
_chemical_name_systematic
;
 N-tert-butyloxycarbonyl-L-phenylalanyl-L-leucine benzyl ester
;
_space_group_IT_number 4
_symmetry_cell_setting monoclinic
_symmetry_space_group_name_Hall 'P 2yb'
_symmetry_space_group_name_H-M 'P 1 21 1'
_audit_creation_method SHELXL-97
_cell_angle_alpha 90.00
_cell_angle_beta 97.15(3)
_cell_angle_gamma 90.00
_cell_formula_units_Z 14
_cell_length_a 13.706(3)
_cell_length_b 22.800(5)
_cell_length_c 30.674(6)
_cell_measurement_reflns_used 8192
_cell_measurement_temperature 133(2)
_cell_measurement_theta_max 25.00
_cell_measurement_theta_min 1.91
_cell_volume 9511(4)
_computing_cell_refinement 'Bruker SAINT (V. 5.00, Bruker 1998)'
_computing_data_collection 'Siemens SMART (V. 4.202, Siemens 1996)'
_computing_data_reduction 'Bruker SAINT (V. 5.00, Bruker 1998)'
_computing_molecular_graphics 'PLATON (Spek, 1990)'
_computing_publication_material 'SHELXL-97 (Sheldrick, 1997)'
_computing_structure_refinement 'SHELXL-97 (Sheldrick, 1997)'
_computing_structure_solution 'SHELXS-97 (Sheldrick, 1990)'
_diffrn_ambient_temperature 133(2)
_diffrn_detector_area_resol_mean '8.192 pixels/mm'
_diffrn_measured_fraction_theta_full .999
_diffrn_measured_fraction_theta_max .999
_diffrn_measurement_device_type 'Stoe-Siemens-Huber four circle diffractometer'
_diffrn_measurement_method 'phi scan'
_diffrn_radiation_monochromator graphite
_diffrn_radiation_source 'fine-focus sealed tube'
_diffrn_radiation_type MoK\a
_diffrn_radiation_wavelength .71073
_diffrn_reflns_av_R_equivalents .0320
_diffrn_reflns_av_sigmaI/netI .0337
_diffrn_reflns_limit_h_max 16
_diffrn_reflns_limit_h_min -16
_diffrn_reflns_limit_k_max 27
_diffrn_reflns_limit_k_min -27
_diffrn_reflns_limit_l_max 36
_diffrn_reflns_limit_l_min 0
_diffrn_reflns_number 105749
_diffrn_reflns_theta_full 25.00
_diffrn_reflns_theta_max 25.00
_diffrn_reflns_theta_min 1.91
_exptl_absorpt_coefficient_mu .079
_exptl_absorpt_correction_T_max .9580
_exptl_absorpt_correction_T_min .9558
_exptl_absorpt_correction_type multi-scan
_exptl_absorpt_process_details 'SADABS (Sheldrick, 1997)'
_exptl_crystal_colour colourless
_exptl_crystal_density_diffrn 1.145
_exptl_crystal_density_method 'not measured'
_exptl_crystal_description prismatic
_exptl_crystal_F_000 3528
_exptl_crystal_size_max .58
_exptl_crystal_size_mid .55
_exptl_crystal_size_min .55
_refine_diff_density_max .488
_refine_diff_density_min -.216
_refine_ls_abs_structure_details 'Flack H D (1983), Acta Cryst. A39, 876-881'
_refine_ls_abs_structure_Flack -.2(4)
_refine_ls_extinction_coef .00094(7)
_refine_ls_extinction_method SHELXL
_refine_ls_goodness_of_fit_ref 1.129
_refine_ls_hydrogen_treatment mixed
_refine_ls_matrix_type full
_refine_ls_number_parameters 2101
_refine_ls_number_reflns 33467
_refine_ls_number_restraints 1
_refine_ls_restrained_S_all 1.129
_refine_ls_R_factor_all .0569
_refine_ls_R_factor_gt .0455
_refine_ls_shift/su_max .001
_refine_ls_shift/su_mean .000
_refine_ls_structure_factor_coef Fsqd
_refine_ls_weighting_details 'calc w=1/[\s^2^(Fo^2^)+(0.0331P)^2^+3.5222P] where P=(Fo^2^+2Fc^2^)/3'
_refine_ls_weighting_scheme calc
_refine_ls_wR_factor_ref .1035
_reflns_number_gt 29661
_reflns_number_total 33467
_reflns_threshold_expression >2sigma(I)
_cod_data_source_file ka0045.cif
_cod_data_source_block I
_cod_original_cell_volume 9511(3)
_cod_original_sg_symbol_H-M 'P 21'
_cod_database_code 2105592

loop_
_symmetry_equiv_pos_as_xyz
'x, y, z'
'-x, y+1/2, -z'

loop_
_atom_site_label
_atom_site_fract_x
_atom_site_fract_y
_atom_site_fract_z
_atom_site_U_iso_or_equiv
_atom_site_adp_type
_atom_site_calc_flag
_atom_site_refinement_flags
_atom_site_occupancy
_atom_site_type_symbol
C22A .54847(19) .85333(11) .17684(9) .0374(6) Uani d . 1 C
C23A .6070(2) .84957(12) .14298(10) .0429(6) Uani d . 1 C
H23A .6686 .8301 .1479 .051 Uiso calc R 1 H
C24A .5763(2) .87383(13) .10242(10) .0476(7) Uani d . 1 C
H24A .6168 .8711 .0795 .057 Uiso calc R 1 H
C25A .4871(2) .90200(13) .09521(10) .0488(7) Uani d . 1 C
H25A .4665 .9193 .0674 .059 Uiso calc R 1 H
C26A .4278(2) .90524(12) .12805(10) .0463(7) Uani d . 1 C
H26A .3660 .9245 .1229 .056 Uiso calc R 1 H
C27A .4580(2) .88047(12) .16856(9) .0418(6) Uani d . 1 C
H27A .4160 .8821 .1910 .050 Uiso calc R 1 H
C21A .5849(2) .82994(11) .22151(9) .0452(7) Uani d . 1 C
H21A .6452 .8513 .2335 .054 Uiso calc R 1 H
H21B .5345 .8364 .2415 .054 Uiso calc R 1 H
O21A .60648(13) .76712(7) .21938(6) .0403(4) Uani d . 1 O
C2'A .53009(18) .73108(11) .22098(7) .0295(5) Uani d . 1 C
O2A .45077(15) .74596(8) .22825(7) .0487(5) Uani d . 1 O
C2AA .55892(17) .66926(10) .20930(7) .0270(5) Uani d . 1 C
H2AA .6287 .6620 .2220 .032 Uiso calc R 1 H
C2BA .55033(18) .66341(10) .15932(7) .0296(5) Uani d . 1 C
H2B1 .5842 .6972 .1476 .036 Uiso calc R 1 H
H2B2 .4799 .6658 .1474 .036 Uiso calc R 1 H
C2CA .59282(18) .60694(11) .14249(8) .0316(5) Uani d . 1 C
H2CA .5710 .5734 .1599 .038 Uiso calc R 1 H
C2DA .5524(2) .59735(12) .09422(8) .0436(7) Uani d . 1 C
H2D1 .4811 .5916 .0917 .065 Uiso calc R 1 H
H2D2 .5832 .5625 .0831 .065 Uiso calc R 1 H
H2D3 .5672 .6317 .0770 .065 Uiso calc R 1 H
C2EA .7051(2) .60779(13) .14822(10) .0465(7) Uani d . 1 C
H2E1 .7280 .6392 .1302 .070 Uiso calc R 1 H
H2E2 .7296 .5700 .1390 .070 Uiso calc R 1 H
H2E3 .7296 .6147 .1792 .070 Uiso calc R 1 H
N2A .49631(14) .62604(8) .22661(6) .0264(4) Uani d . 1 N
H2A .4517 .6077 .2084 .032 Uiso calc R 1 H
C'1A .50456(16) .61335(9) .26948(7) .0236(5) Uani d . 1 C
O1A .56588(12) .63675(7) .29662(5) .0336(4) Uani d . 1 O
C1AA .43344(16) .56623(10) .28209(7) .0252(5) Uani d . 1 C
H1AA .3901 .5536 .2551 .030 Uiso calc R 1 H
C1BA .36974(11) .58919(6) .31536(5) .0292(5) Uani d . 1 C
H1B1 .3405 .6269 .3044 .035 Uiso calc R 1 H
H1B2 .4125 .5973 .3431 .035 Uiso calc R 1 H
C1CA .28664(11) .54846(6) .32544(5) .0307(5) Uani d R 1 C
C1DA .23046(11) .56592(6) .35788(5) .0448(7) Uani d R 1 C
H1DA .2448 .6016 .3733 .054 Uiso calc R 1 H
C1EA .1525(2) .53054(16) .36771(10) .0572(8) Uani d . 1 C
H1EA .1132 .5428 .3894 .069 Uiso calc R 1 H
C1FA .1324(2) .47826(16) .34621(11) .0569(8) Uani d . 1 C
H1FA .0804 .4540 .3534 .068 Uiso calc R 1 H
C1GA .1887(2) .46148(14) .31403(10) .0507(7) Uani d . 1 C
H1GA .1753 .4254 .2990 .061 Uiso calc R 1 H
C1HA .26466(19) .49667(12) .30351(8) .0373(6) Uani d . 1 C
H1HA .3019 .4849 .2809 .045 Uiso calc R 1 H
N1A .49066(13) .51590(8) .30012(6) .0243(4) Uani d . 1 N
H1A .5232 .5186 .3267 .029 Uiso calc R 1 H
C5A .49535(17) .46582(10) .27769(7) .0269(5) Uani d . 1 C
O0A .45706(13) .45733(7) .24025(5) .0346(4) Uani d . 1 O
OA .54930(12) .42618(7) .30310(5) .0341(4) Uani d . 1 O
C4A .53899(19) .36325(11) .29385(10) .0401(6) Uani d . 1 C
C3A .4326(2) .34522(13) .29423(11) .0496(7) Uani d . 1 C
H3A1 .4093 .3593 .3213 .074 Uiso calc R 1 H
H3A2 .4276 .3024 .2929 .074 Uiso calc R 1 H
H3A3 .3923 .3623 .2687 .074 Uiso calc R 1 H
C2A .6020(2) .33620(12) .33267(11) .0559(8) Uani d . 1 C
H2A1 .6704 .3488 .3327 .084 Uiso calc R 1 H
H2A2 .5983 .2934 .3305 .084 Uiso calc R 1 H
H2A3 .5782 .3489 .3600 .084 Uiso calc R 1 H
C1A .5773(2) .34823(8) .25095(7) .0552(8) Uani d . 1 C
H1A1 .5376 .3685 .2267 .083 Uiso calc R 1 H
H1A2 .5730 .3058 .2461 .083 Uiso calc R 1 H
H1A3 .6460 .3608 .2523 .083 Uiso calc R 1 H
C22B .99643(15) -.19620(8) .20889(6) .0370(6) Uani d R 1 C
C23B .95827(15) -.25119(7) .19693(6) .0589(8) Uani d R 1 C
H23B .9830 -.2728 .1742 .071 Uiso calc R 1 H
C24B .8838(3) -.27411(15) .21849(12) .0665(10) Uani d . 1 C
H24B .8585 -.3120 .2107 .080 Uiso calc R 1 H
C25B .8461(2) -.24318(14) .25069(10) .0540(8) Uani d . 1 C
H25B .7938 -.2589 .2646 .065 Uiso calc R 1 H
C26B .8850(2) -.18859(13) .26280(9) .0458(7) Uani d . 1 C
H26B .8602 -.1672 .2856 .055 Uiso calc R 1 H
C27B .9596(2) -.16517(12) .24186(8) .0385(6) Uani d . 1 C
H27B .9856 -.1276 .2502 .046 Uiso calc R 1 H
C21B 1.0790(2) -.17304(12) .18590(10) .0473(7) Uani d . 1 C
H21C 1.1426 -.1886 .2000 .057 Uiso calc R 1 H
H21D 1.0701 -.1855 .1547 .057 Uiso calc R 1 H
O21B 1.07838(13) -.10987(8) .18865(6) .0391(4) Uani d . 1 O
C2'B 1.14453(18) -.08095(13) .16902(8) .0381(6) Uani d . 1 C
O2B 1.20507(16) -.10449(10) .14986(8) .0670(7) Uani d . 1 O
C2AB 1.13696(17) -.01500(11) .17326(8) .0315(5) Uani d . 1 C
H2AB 1.1439 .0031 .1441 .038 Uiso calc R 1 H
C2BB 1.22079(17) .00685(12) .20668(8) .0358(6) Uani d . 1 C
H2B3 1.2110 -.0089 .2359 .043 Uiso calc R 1 H
H2B4 1.2832 -.0096 .1989 .043 Uiso calc R 1 H
C2CB 1.2319(2) .07315(13) .21050(10) .0494(7) Uani d . 1 C
H2CB 1.1658 .0905 .2131 .059 Uiso calc R 1 H
C2DB 1.3006(3) .08836(16) .25193(12) .0696(10) Uani d . 1 C
H2D4 1.3647 .0698 .2507 .104 Uiso calc R 1 H
H2D5 1.2724 .0740 .2778 .104 Uiso calc R 1 H
H2D6 1.3089 .1310 .2540 .104 Uiso calc R 1 H
C2EB 1.2700(3) .09931(18) .17041(14) .0796(12) Uani d . 1 C
H2E4 1.3373 .0856 .1689 .119 Uiso calc R 1 H
H2E5 1.2697 .1422 .1726 .119 Uiso calc R 1 H
H2E6 1.2277 .0870 .1439 .119 Uiso calc R 1 H
N2B 1.04338(13) .00301(9) .18645(6) .0279(4) Uani d . 1 N
H2B 1.0424 .0203 .2120 .033 Uiso calc R 1 H
C1'B .95913(17) -.00595(10) .16088(7) .0259(5) Uani d . 1 C
O1B .95500(12) -.02370(8) .12301(5) .0354(4) Uani d . 1 O
C1AB .86768(15) .00775(9) .18272(7) .0226(5) Uani d . 1 C
H1AB .8893 .0172 .2143 .027 Uiso calc R 1 H
C1BB .79878(10) -.04517(6) .18110(4) .0276(5) Uani d . 1 C
H1B3 .7690 -.0523 .1505 .033 Uiso calc R 1 H
H1B4 .8362 -.0806 .1918 .033 Uiso calc R 1 H
C1CB .71889(10) -.03285(6) .20986(4) .0284(5) Uani d R 1 C
C1DB .73810(10) -.04003(6) .25511(4) .0381(6) Uani d R 1 C
H1DB .7993 -.0556 .2679 .046 Uiso calc R 1 H
C1EB .6668(2) -.02421(14) .28157(9) .0540(8) Uani d . 1 C
H1EB .6795 -.0293 .3125 .065 Uiso calc R 1 H
C1FB .5782(2) -.00126(15) .26340(11) .0587(9) Uani d . 1 C
H1FB .5302 .0100 .2816 .070 Uiso calc R 1 H
C1GB .5597(2) .00525(13) .21860(11) .0505(8) Uani d . 1 C
H1GB .4982 .0205 .2058 .061 Uiso calc R 1 H
C1HB .62959(18) -.01017(11) .19211(9) .0364(6) Uani d . 1 C
H1HB .6160 -.0051 .1612 .044 Uiso calc R 1 H
N1B .81676(13) .05870(8) .16257(6) .0243(4) Uani d . 1 N
H1B .7964 .0587 .1342 .029 Uiso calc R 1 H
C5B .80060(17) .10561(10) .18691(7) .0281(5) Uani d . 1 C
O0B .83790(13) .11378(7) .22450(5) .0356(4) Uani d . 1 O
OB .73811(13) .14287(7) .16343(5) .0380(4) Uani d . 1 O
C4B .6954(2) .19227(11) .18581(9) .0411(6) Uani d . 1 C
C3B .6286(3) .22039(13) .14852(11) .0616(9) Uani d . 1 C
H3B1 .6674 .2320 .1252 .092 Uiso calc R 1 H
H3B2 .5972 .2551 .1594 .092 Uiso calc R 1 H
H3B3 .5779 .1922 .1368 .092 Uiso calc R 1 H
C2B .7745(2) .23524(12) .20373(10) .0476(7) Uani d . 1 C
H2B5 .8179 .2167 .2276 .071 Uiso calc R 1 H
H2B6 .7438 .2700 .2149 .071 Uiso calc R 1 H
H2B7 .8129 .2468 .1802 .071 Uiso calc R 1 H
C1B .6364(2) .16882(9) .22029(8) .0520(8) Uani d . 1 C
H1B5 .5855 .1422 .2065 .078 Uiso calc R 1 H
H1B6 .6054 .2015 .2341 .078 Uiso calc R 1 H
H1B7 .6800 .1475 .2426 .078 Uiso calc R 1 H
C22C 1.13091(15) -.10202(9) .01759(7) .0497(7) Uani d R 1 C
C23C 1.09556(15) -.13790(9) .04873(7) .0666(10) Uani d R 1 C
H23C 1.1096 -.1291 .0791 .080 Uiso calc R 1 H
C24C 1.0391(3) -.18709(17) .03480(14) .0702(11) Uani d . 1 C
H24C 1.0149 -.2118 .0560 .084 Uiso calc R 1 H
C25C 1.0184(2) -.19987(15) -.00849(14) .0650(10) Uani d . 1 C
H25C .9797 -.2332 -.0177 .078 Uiso calc R 1 H
C26C 1.0539(2) -.16414(15) -.03876(12) .0600(8) Uani d . 1 C
H26C 1.0397 -.1731 -.0691 .072 Uiso calc R 1 H
C27C 1.1099(2) -.11532(14) -.02604(10) .0488(7) Uani d . 1 C
H27C 1.1337 -.0910 -.0475 .059 Uiso calc R 1 H
C21C 1.1889(2) -.04825(18) .03206(12) .0684(10) Uani d . 1 C
H21E 1.2379 -.0579 .0575 .082 Uiso calc R 1 H
H21F 1.2248 -.0344 .0079 .082 Uiso calc R 1 H
O21C 1.12448(15) -.00191(10) .04419(6) .0562(6) Uani d . 1 O
C2'C 1.0842(2) .03383(14) .01206(9) .0491(8) Uani d . 1 C
O2C 1.11037(19) .03629(12) -.02366(7) .0770(7) Uani d . 1 O
C2AC .9997(2) .06831(12) .02701(8) .0406(6) Uani d . 1 C
H2AC .9686 .0924 .0018 .049 Uiso calc R 1 H
C2BC 1.0343(2) .10970(13) .06548(9) .0459(7) Uani d . 1 C
H2B8 1.0802 .0879 .0871 .055 Uiso calc R 1 H
H2B9 1.0716 .1424 .0542 .055 Uiso calc R 1 H
C2CC .9529(2) .13555(13) .08914(9) .0439(7) Uani d . 1 C
H2CC .9215 .1019 .1031 .053 Uiso calc R 1 H
C2DC .8713(3) .16622(15) .05919(11) .0632(9) Uani d . 1 C
H2D7 .8995 .1983 .0435 .095 Uiso calc R 1 H
H2D8 .8227 .1821 .0769 .095 Uiso calc R 1 H
H2D9 .8394 .1380 .0379 .095 Uiso calc R 1 H
C2EC .9966(3) .17540(16) .12641(11) .0636(9) Uani d . 1 C
H2E7 1.0282 .2092 .1142 .095 Uiso calc R 1 H
H2E8 1.0455 .1535 .1461 .095 Uiso calc R 1 H
H2E9 .9442 .1891 .1429 .095 Uiso calc R 1 H
N2C .92740(15) .02664(9) .03899(6) .0340(5) Uani d . 1 N
H2C .9400 .0081 .0642 .041 Uiso calc R 1 H
C1'C .84280(19) .01485(11) .01390(8) .0327(6) Uani d . 1 C
O1C .81610(14) .04026(9) -.02071(6) .0488(5) Uani d . 1 O
C1AC .78428(17) -.03566(11) .03007(7) .0295(5) Uani d . 1 C
H1AC .8049 -.0415 .0622 .035 Uiso calc R 1 H
C1BC .80928(11) -.09096(7) .00518(5) .0329(5) Uani d . 1 C
H1B8 .7806 -.0872 -.0259 .040 Uiso calc R 1 H
H1B9 .8816 -.0935 .0059 .040 Uiso calc R 1 H
C1CC .77231(11) -.14710(7) .02359(5) .0378(6) Uani d R 1 C
C1DC .81290(11) -.16712(7) .06469(5) .0507(8) Uani d R 1 C
H1DC .8614 -.1445 .0820 .061 Uiso calc R 1 H
C1EC .7820(3) -.22047(17) .08027(14) .0740(11) Uani d . 1 C
H1EC .8101 -.2345 .1082 .089 Uiso calc R 1 H
C1FC .7116(4) -.25271(18) .05574(19) .0992(15) Uani d . 1 C
H1FC .6907 -.2890 .0667 .119 Uiso calc R 1 H
C1GC .6707(4) -.23276(18) .01505(17) .0920(14) Uani d . 1 C
H1GC .6211 -.2551 -.0019 .110 Uiso calc R 1 H
C1HC .7019(3) -.18042(14) -.00087(12) .0596(8) Uani d . 1 C
H1HC .6744 -.1672 -.0291 .072 Uiso calc R 1 H
N1C .67986(14) -.02385(9) .02295(6) .0293(4) Uani d . 1 N
H1C .6410 -.0435 .0031 .035 Uiso calc R 1 H
C5C .64373(17) .01782(10) .04743(7) .0289(5) Uani d . 1 C
O0C .69124(13) .04255(8) .07838(5) .0395(4) Uani d . 1 O
OC .54758(12) .02800(7) .03375(5) .0331(4) Uani d . 1 O
C4C .49780(19) .07919(11) .05025(8) .0348(6) Uani d . 1 C
C3C .5464(2) .13461(12) .03685(9) .0451(7) Uani d . 1 C
H3C1 .6135 .1368 .0521 .068 Uiso calc R 1 H
H3C2 .5087 .1687 .0447 .068 Uiso calc R 1 H
H3C3 .5485 .1343 .0050 .068 Uiso calc R 1 H
C2C .4958(2) .07538(12) .09953(8) .0424(7) Uani d . 1 C
H2C1 .4722 .0365 .1070 .064 Uiso calc R 1 H
H2C2 .4517 .1056 .1087 .064 Uiso calc R 1 H
H2C3 .5623 .0816 .1147 .064 Uiso calc R 1 H
C1C .39460(13) .07337(11) .02632(8) .0475(7) Uani d . 1 C
H1C1 .3976 .0709 -.0054 .071 Uiso calc R 1 H
H1C2 .3556 .1077 .0326 .071 Uiso calc R 1 H
H1C3 .3639 .0378 .0362 .071 Uiso calc R 1 H
C22D -.20825(12) .84985(8) .37841(6) .0413(6) Uani d R 1 C
C23D -.25139(12) .89825(8) .39585(6) .0523(8) Uani d R 1 C
H23D -.2120 .9251 .4140 .063 Uiso calc R 1 H
C24D -.3528(2) .90742(17) .38667(10) .0582(9) Uani d . 1 C
H24D -.3830 .9402 .3987 .070 Uiso calc R 1 H
C25D -.4082(2) .86799(18) .35989(12) .0664(10) Uani d . 1 C
H25D -.4772 .8739 .3537 .080 Uiso calc R 1 H
C26D -.3665(2) .82053(17) .34196(11) .0623(9) Uani d . 1 C
H26D -.4056 .7945 .3229 .075 Uiso calc R 1 H
C27D -.2665(2) .81107(14) .35194(9) .0489(7) Uani d . 1 C
H27D -.2374 .7775 .3405 .059 Uiso calc R 1 H
C21D -.09914(19) .83749(12) .39011(9) .0381(6) Uani d . 1 C
H21G -.0805 .8424 .4221 .046 Uiso calc R 1 H
H21H -.0847 .7965 .3823 .046 Uiso calc R 1 H
O21D -.04237(12) .87789(7) .36618(5) .0350(4) Uani d . 1 O
C2'D .05365(19) .86769(10) .37101(8) .0333(6) Uani d . 1 C
O2D .09237(14) .82689(8) .39117(7) .0541(5) Uani d . 1 O
C2AD .11032(18) .91171(10) .34666(8) .0320(5) Uani d . 1 C
H2AD .1054 .8995 .3152 .038 Uiso calc R 1 H
C2BD .21842(19) .91282(12) .36527(9) .0411(6) Uani d . 1 C
H2BX .2423 .8719 .3691 .049 Uiso calc R 1 H
H2BY .2249 .9314 .3947 .049 Uiso calc R 1 H
C2CD .2843(2) .94583(13) .33649(10) .0487(7) Uani d . 1 C
H2CD .2463 .9800 .3229 .058 Uiso calc R 1 H
C2DD .3751(3) .96933(18) .36484(14) .0745(11) Uani d . 1 C
H2DX .4103 .9368 .3807 .112 Uiso calc R 1 H
H2DY .3551 .9977 .3860 .112 Uiso calc R 1 H
H2DZ .4184 .9886 .3461 .112 Uiso calc R 1 H
C2ED .3119(2) .90719(15) .29990(11) .0591(8) Uani d . 1 C
H2EX .3524 .9296 .2816 .089 Uiso calc R 1 H
H2EY .2521 .8937 .2819 .089 Uiso calc R 1 H
H2EZ .3492 .8733 .3125 .089 Uiso calc R 1 H
N2D .06903(15) .97032(8) .34843(6) .0295(4) Uani d . 1 N
H2D .0676 .9861 .3745 .035 Uiso calc R 1 H
C1'D .03330(16) 1.00186(10) .31372(7) .0230(5) Uani d . 1 C
O1D .02701(13) .98323(7) .27582(5) .0346(4) Uani d . 1 O
C1AD -.00272(16) 1.06219(10) .32494(7) .0243(5) Uani d . 1 C
H1AD .0362 1.0750 .3531 .029 Uiso calc R 1 H
C1BD -.11161(10) 1.05814(6) .33262(5) .0290(5) Uani d . 1 C
H1BX -.1525 1.0511 .3042 .035 Uiso calc R 1 H
H1BY -.1202 1.0243 .3520 .035 Uiso calc R 1 H
C1CD -.14685(10) 1.11329(6) .35321(5) .0292(5) Uani d R 1 C
C1DD -.18018(10) 1.16049(6) .32678(5) .0480(7) Uani d R 1 C
H1DD -.1831 1.1579 .2957 .058 Uiso calc R 1 H
C1ED -.2094(3) 1.21189(14) .34638(11) .0581(8) Uani d . 1 C
H1ED -.2309 1.2446 .3285 .070 Uiso calc R 1 H
C1FD -.2074(2) 1.21573(13) .39101(10) .0481(7) Uani d . 1 C
H1FD -.2293 1.2505 .4039 .058 Uiso calc R 1 H
C1GD -.1741(2) 1.16961(14) .41698(10) .0503(8) Uani d . 1 C
H1GD -.1714 1.1725 .4480 .060 Uiso calc R 1 H
C1HD -.14387(19) 1.11839(12) .39803(8) .0400(6) Uani d . 1 C
H1HD -.1208 1.0864 .4163 .048 Uiso calc R 1 H
N1D .01247(14) 1.10479(8) .29155(6) .0263(4) Uani d . 1 N
H1D -.0171 1.1000 .2646 .032 Uiso calc R 1 H
C5D .07103(17) 1.15161(10) .30090(7) .0292(5) Uani d . 1 C
O0D .12130(13) 1.16002(8) .33602(5) .0392(4) Uani d . 1 O
OD .06738(13) 1.18664(7) .26538(5) .0380(4) Uani d . 1 O
C4D .1025(2) 1.24790(11) .26940(9) .0424(7) Uani d . 1 C
C3D .2105(2) 1.25126(14) .28680(12) .0590(8) Uani d . 1 C
H3D1 .2203 1.2373 .3173 .088 Uiso calc R 1 H
H3D2 .2329 1.2920 .2857 .088 Uiso calc R 1 H
H3D3 .2481 1.2266 .2687 .088 Uiso calc R 1 H
C2D .0860(3) 1.26871(14) .22193(10) .0616(9) Uani d . 1 C
H2DA .1227 1.2435 .2038 .092 Uiso calc R 1 H
H2DB .1089 1.3093 .2203 .092 Uiso calc R 1 H
H2DC .0157 1.2667 .2111 .092 Uiso calc R 1 H
C1D .03859(18) 1.28065(9) .29705(9) .0544(8) Uani d . 1 C
H1D1 -.0301 1.2780 .2837 .082 Uiso calc R 1 H
H1D2 .0588 1.3219 .2990 .082 Uiso calc R 1 H
H1D3 .0451 1.2635 .3266 .082 Uiso calc R 1 H
C22E -.03455(15) .53100(10) .15323(8) .0513(8) Uani d R 1 C
C23E -.00827(15) .52908(9) .19846(8) .0983(18) Uani d R 1 C
H23E .0069 .5642 .2146 .118 Uiso calc R 1 H
C24E -.0045(4) .4763(4) .21949(16) .135(3) Uani d . 1 C
H24E .0135 .4747 .2504 .161 Uiso calc R 1 H
C25E -.0266(3) .4254(3) .1964(2) .110(2) Uani d . 1 C
H25E -.0236 .3888 .2113 .132 Uiso calc R 1 H
C26E -.0523(3) .42752(17) .15291(15) .0744(11) Uani d . 1 C
H26E -.0680 .3923 .1370 .089 Uiso calc R 1 H
C27E -.0561(2) .48032(14) .13114(11) .0533(8) Uani d . 1 C
H27E -.0742 .4813 .1002 .064 Uiso calc R 1 H
C21E -.0329(2) .58779(15) .12975(17) .0827(13) Uani d . 1 C
H21I -.0760 .5864 .1014 .099 Uiso calc R 1 H
H21J -.0550 .6201 .1477 .099 Uiso calc R 1 H
O21E .06995(14) .59598(9) .12270(9) .0661(7) Uani d . 1 O
C2'E .0954(2) .64931(12) .11088(9) .0427(6) Uani d . 1 C
O2E .04064(17) .69014(10) .10731(9) .0721(7) Uani d . 1 O
C2AE .20420(17) .65304(10) .10558(8) .0306(5) Uani d . 1 C
H2AE .2389 .6711 .1329 .037 Uiso calc R 1 H
C2BE .21962(18) .69313(11) .06732(8) .0350(6) Uani d . 1 C
H2BZ .1725 .7261 .0667 .042 Uiso calc R 1 H
H2BA .2039 .6709 .0396 .042 Uiso calc R 1 H
C2CE .3231(2) .71822(11) .06867(9) .0387(6) Uani d . 1 C
H2CE .3710 .6850 .0715 .046 Uiso calc R 1 H
C2DE .3482(2) .75928(13) .10781(10) .0521(8) Uani d . 1 C
H2DD .4148 .7748 .1076 .078 Uiso calc R 1 H
H2DE .3447 .7376 .1352 .078 Uiso calc R 1 H
H2DF .3011 .7918 .1058 .078 Uiso calc R 1 H
C2EE .3325(2) .75066(14) .02587(11) .0560(8) Uani d . 1 C
H2EA .2843 .7826 .0221 .084 Uiso calc R 1 H
H2EB .3202 .7233 .0011 .084 Uiso calc R 1 H
H2EC .3989 .7669 .0269 .084 Uiso calc R 1 H
N2E .24549(14) .59503(8) .10116(6) .0280(4) Uani d . 1 N
H2E .2375 .5784 .0751 .034 Uiso calc R 1 H
C1'E .29493(15) .56530(10) .13446(7) .0256(5) Uani d . 1 C
O1E .32607(12) .58761(7) .16999(5) .0340(4) Uani d . 1 O
C1AE .30697(16) .50017(10) .12604(7) .0253(5) Uani d . 1 C
H1AE .2838 .4919 .0944 .030 Uiso calc R 1 H
C1BE .24179(11) .46575(7) .15488(5) .0335(6) Uani d . 1 C
H1BZ .2638 .4741 .1862 .040 Uiso calc R 1 H
H1BA .1728 .4791 .1483 .040 Uiso calc R 1 H
C1CE .24668(11) .40000(7) .14689(5) .0337(6) Uani d R 1 C
C1DE .18311(11) .37421(7) .11350(5) .0398(6) Uani d R 1 C
H1DE .1340 .3970 .0967 .048 Uiso calc R 1 H
C1EE .1923(2) .31486(13) .10508(10) .0511(7) Uani d . 1 C
H1EE .1490 .2971 .0822 .061 Uiso calc R 1 H
C1FE .2627(2) .28116(13) .12910(11) .0551(8) Uani d . 1 C
H1FE .2679 .2405 .1230 .066 Uiso calc R 1 H
C1GE .3252(3) .30679(13) .16197(11) .0584(8) Uani d . 1 C
H1GE .3745 .2840 .1786 .070 Uiso calc R 1 H
C1HE .3166(2) .36595(12) .17089(9) .0474(7) Uani d . 1 C
H1HE .3597 .3833 .1940 .057 Uiso calc R 1 H
N1E .40896(13) .48256(8) .13539(6) .0272(4) Uani d . 1 N
H1E .4422 .4903 .1612 .033 Uiso calc R 1 H
C5E .45322(17) .45414(10) .10430(8) .0293(5) Uani d . 1 C
O0E .41758(13) .44754(8) .06641(5) .0384(4) Uani d . 1 O
OE .54298(12) .43575(8) .12159(6) .0380(4) Uani d . 1 O
C4E .60272(19) .40005(12) .09507(9) .0425(7) Uani d . 1 C
C3E .5468(2) .34539(13) .07821(10) .0527(8) Uani d . 1 C
H3E1 .5165 .3273 .1022 .079 Uiso calc R 1 H
H3E2 .5923 .3175 .0672 .079 Uiso calc R 1 H
H3E3 .4955 .3561 .0544 .079 Uiso calc R 1 H
C2E .6900(2) .38464(15) .12847(12) .0613(9) Uani d . 1 C
H2ED .7206 .4207 .1410 .092 Uiso calc R 1 H
H2EE .7381 .3623 .1141 .092 Uiso calc R 1 H
H2EF .6678 .3609 .1520 .092 Uiso calc R 1 H
C1E .63436(18) .43637(11) .05781(5) .0680(10) Uani d . 1 C
H1E1 .5763 .4476 .0376 .102 Uiso calc R 1 H
H1E2 .6788 .4132 .0420 .102 Uiso calc R 1 H
H1E3 .6684 .4717 .0698 .102 Uiso calc R 1 H
C22F 1.11204(12) .69224(8) .29753(5) .0302(5) Uani d R 1 C
C23F 1.11331(11) .64485(8) .26912(5) .0368(6) Uani d R 1 C
H23F 1.0699 .6127 .2711 .044 Uiso calc R 1 H
C24F 1.17811(18) .64466(12) .23784(8) .0365(6) Uani d . 1 C
H24F 1.1790 .6123 .2184 .044 Uiso calc R 1 H
C25F 1.24143(18) .69120(12) .23477(8) .0352(6) Uani d . 1 C
H25F 1.2854 .6910 .2131 .042 Uiso calc R 1 H
C26F 1.24055(19) .73789(12) .26317(8) .0367(6) Uani d . 1 C
H26F 1.2846 .7698 .2614 .044 Uiso calc R 1 H
C27F 1.17559(17) .73835(11) .29421(8) .0338(6) Uani d . 1 C
H27F 1.1748 .7709 .3135 .041 Uiso calc R 1 H
C21F 1.0432(2) .69580(13) .33193(9) .0439(7) Uani d . 1 C
H21K 1.0814 .6962 .3615 .053 Uiso calc R 1 H
H21L 1.0046 .7326 .3282 .053 Uiso calc R 1 H
O21F .97723(12) .64579(8) .32792(5) .0354(4) Uani d . 1 O
C2'F .89569(17) .65140(11) .34706(8) .0311(5) Uani d . 1 C
O2F .87632(14) .69383(8) .36693(7) .0506(5) Uani d . 1 O
C2AF .83218(16) .59645(10) .34121(7) .0276(5) Uani d . 1 C
H2AF .8660 .5648 .3600 .033 Uiso calc R 1 H
C2BF .81533(18) .57399(11) .29396(8) .0318(5) Uani d . 1 C
H2BB .8799 .5682 .2833 .038 Uiso calc R 1 H
H2BC .7791 .6042 .2752 .038 Uiso calc R 1 H
C2CF .75788(19) .51647(11) .28894(8) .0367(6) Uani d . 1 C
H2CF .6969 .5214 .3034 .044 Uiso calc R 1 H
C2DF .7271(2) .50281(13) .24074(9) .0464(7) Uani d . 1 C
H2DG .6851 .5344 .2274 .070 Uiso calc R 1 H
H2DH .6907 .4657 .2381 .070 Uiso calc R 1 H
H2DI .7858 .4995 .2256 .070 Uiso calc R 1 H
C2EF .8168(3) .46623(13) .31152(11) .0594(9) Uani d . 1 C
H2EG .7785 .4299 .3075 .089 Uiso calc R 1 H
H2EH .8316 .4747 .3430 .089 Uiso calc R 1 H
H2EI .8784 .4616 .2987 .089 Uiso calc R 1 H
N2F .73877(13) .60826(9) .35683(6) .0276(4) Uani d . 1 N
H2F .6881 .6171 .3374 .033 Uiso calc R 1 H
C1'F .72544(17) .60641(10) .39921(7) .0276(5) Uani d . 1 C
O1F .78940(13) .58958(8) .42800(5) .0420(4) Uani d . 1 O
C1AF .62736(17) .63037(10) .40873(7) .0265(5) Uani d . 1 C
H1AF .5811 .6303 .3808 .032 Uiso calc R 1 H
C1BF .64245(11) .69387(6) .42459(5) .0314(5) Uani d . 1 C
H1BB .6796 .6936 .4544 .038 Uiso calc R 1 H
H1BC .6829 .7146 .4049 .038 Uiso calc R 1 H
C1CF .54747(11) .72774(6) .42597(5) .0313(5) Uani d R 1 C
C1DF .47819(11) .73169(6) .38893(5) .0395(6) Uani d R 1 C
H1DF .4879 .7114 .3628 .047 Uiso calc R 1 H
C1EF .3939(2) .76591(13) .39056(11) .0516(8) Uani d . 1 C
H1EF .3461 .7685 .3654 .062 Uiso calc R 1 H
C1FF .3792(2) .79570(13) .42787(12) .0559(8) Uani d . 1 C
H1FF .3221 .8192 .4286 .067 Uiso calc R 1 H
C1GF .4481(3) .79122(13) .46424(11) .0556(8) Uani d . 1 C
H1GF .4380 .8117 .4903 .067 Uiso calc R 1 H
C1HF .5318(2) .75757(12) .46378(9) .0435(7) Uani d . 1 C
H1HF .5784 .7549 .4893 .052 Uiso calc R 1 H
N1F .58453(15) .59553(9) .44107(6) .0312(4) Uani d . 1 N
H1F .5809 .6094 .4676 .037 Uiso calc R 1 H
C5F .55075(17) .54214(11) .42988(7) .0302(5) Uani d . 1 C
O0F .55360(14) .52061(7) .39369(5) .0383(4) Uani d . 1 O
OF .51320(13) .51572(8) .46340(5) .0390(4) Uani d . 1 O
C4F .4789(2) .45490(13) .45905(9) .0468(7) Uani d . 1 C
C3F .3934(3) .44992(19) .42287(12) .0852(14) Uani d . 1 C
H3F1 .3442 .4799 .4271 .128 Uiso calc R 1 H
H3F2 .3637 .4109 .4238 .128 Uiso calc R 1 H
H3F3 .4171 .4557 .3943 .128 Uiso calc R 1 H
C2F .4446(2) .44349(14) .50363(10) .0541(8) Uani d . 1 C
H2F1 .5000 .4488 .5268 .081 Uiso calc R 1 H
H2F2 .4199 .4032 .5046 .081 Uiso calc R 1 H
H2F3 .3920 .4711 .5082 .081 Uiso calc R 1 H
C1F .56146(17) .41470(8) .45096(13) .0819(12) Uani d . 1 C
H1F1 .5845 .4248 .4229 .123 Uiso calc R 1 H
H1F2 .5381 .3740 .4499 .123 Uiso calc R 1 H
H1F3 .6157 .4190 .4748 .123 Uiso calc R 1 H
C22G -.15889(13) .08786(8) .52278(6) .0423(6) Uani d R 1 C
C23G -.08071(13) .12499(8) .53663(6) .0410(6) Uani d R 1 C
H23G -.0149 .1114 .5379 .049 Uiso calc R 1 H
C24G -.0995(2) .18172(13) .54853(9) .0457(7) Uani d . 1 C
H24G -.0461 .2071 .5580 .055 Uiso calc R 1 H
C25G -.1945(2) .20217(14) .54686(10) .0498(7) Uani d . 1 C
H25G -.2065 .2416 .5548 .060 Uiso calc R 1 H
C26G -.2721(2) .16496(14) .53359(10) .0518(8) Uani d . 1 C
H26G -.3378 .1785 .5330 .062 Uiso calc R 1 H
C27G -.2544(2) .10846(14) .52122(10) .0487(7) Uani d . 1 C
H27G -.3080 .0833 .5115 .058 Uiso calc R 1 H
C21G -.1423(2) .02665(14) .50767(11) .0546(8) Uani d . 1 C
H21M -.1729 -.0017 .5263 .066 Uiso calc R 1 H
H21N -.1731 .0216 .4769 .066 Uiso calc R 1 H
O21 -.03915(14) .01588(9) .51051(6) .0507(5) Uani d . 1 O
C2'G -.0047(2) -.02612(12) .48738(9) .0445(7) Uani d . 1 C
O2G -.05698(17) -.05773(10) .46361(8) .0681(7) Uani d . 1 O
C2AG .10549(19) -.03106(11) .49778(8) .0349(6) Uani d . 1 C
H2AG .1297 -.0571 .4752 .042 Uiso calc R 1 H
C2BG .1330(2) -.05939(12) .54276(9) .0448(7) Uani d . 1 C
H2BD .1145 -.0324 .5656 .054 Uiso calc R 1 H
H2BE .2052 -.0646 .5478 .054 Uiso calc R 1 H
C2CG .0831(2) -.11972(13) .54813(10) .0493(7) Uani d . 1 C
H2CG .0109 -.1155 .5387 .059 Uiso calc R 1 H
C2DG .0982(3) -.13776(14) .59600(11) .0609(9) Uani d . 1 C
H2DJ .0678 -.1762 .5993 .091 Uiso calc R 1 H
H2DK .0678 -.1087 .6136 .091 Uiso calc R 1 H
H2DL .1687 -.1401 .6062 .091 Uiso calc R 1 H
C2EG .1235(3) -.16557(15) .51905(11) .0778(12) Uani d . 1 C
H2EJ .1954 -.1664 .5251 .117 Uiso calc R 1 H
H2EK .1040 -.1556 .4881 .117 Uiso calc R 1 H
H2EL .0971 -.2042 .5253 .117 Uiso calc R 1 H
N2G .15328(15) .02607(9) .49556(6) .0328(5) Uani d . 1 N
H2G .1893 .0404 .5189 .039 Uiso calc R 1 H
C1'G .14217(18) .05622(11) .45840(7) .0317(5) Uani d . 1 C
O1G .09502(16) .03662(8) .42480(6) .0514(5) Uani d . 1 O
C1AG .18570(18) .11757(10) .45876(7) .0305(5) Uani d . 1 C
H1AG .2269 .1243 .4876 .037 Uiso calc R 1 H
C1BG .10175(10) .16235(6) .45345(5) .0337(6) Uani d . 1 C
H1BD .0628 .1569 .4243 .040 Uiso calc R 1 H
H1BE .0577 .1549 .4761 .040 Uiso calc R 1 H
C1CG .13768(10) .22531(6) .45751(5) .0329(6) Uani d R 1 C
C1DG .15406(10) .25209(6) .49848(5) .0377(6) Uani d R 1 C
H1DG .1415 .2315 .5241 .045 Uiso calc R 1 H
C1EG .1891(2) .30944(14) .50154(10) .0497(8) Uani d . 1 C
H1EG .2010 .3278 .5295 .060 Uiso calc R 1 H
C1FG .2069(2) .33998(13) .46463(12) .0555(8) Uani d . 1 C
H1FG .2302 .3792 .4670 .067 Uiso calc R 1 H
C1GG .1906(3) .31334(14) .42462(11) .0646(9) Uani d . 1 C
H1GG .2028 .3341 .3990 .078 Uiso calc R 1 H
C1HG .1561(2) .25594(13) .42113(9) .0529(8) Uani d . 1 C
H1HG .1453 .2378 .3931 .064 Uiso calc R 1 H
N1G .24716(15) .12307(9) .42371(6) .0344(5) Uani d . 1 N
H1G .2199 .1195 .3963 .041 Uiso calc R 1 H
C5G .34381(19) .13338(11) .43164(7) .0339(6) Uani d . 1 C
O0G .39066(13) .13643(9) .46792(5) .0446(5) Uani d . 1 O
OG .38176(12) .13945(8) .39337(5) .0383(4) Uani d . 1 O
C4G .4869(2) .15301(14) .39284(9) .0462(7) Uani d . 1 C
C3G .5490(2) .10278(16) .41354(11) .0622(9) Uani d . 1 C
H3G1 .5391 .0990 .4445 .093 Uiso calc R 1 H
H3G2 .6186 .1107 .4114 .093 Uiso calc R 1 H
H3G3 .5295 .0662 .3980 .093 Uiso calc R 1 H
C2G .4943(2) .15718(17) .34405(10) .0616(9) Uani d . 1 C
H2G1 .4768 .1193 .3301 .092 Uiso calc R 1 H
H2G2 .5618 .1675 .3396 .092 Uiso calc R 1 H
H2G3 .4491 .1874 .3309 .092 Uiso calc R 1 H
C1G .5119(3) .21083(16) .41532(11) .0683(10) Uani d . 1 C
H1G1 .4665 .2411 .4023 .102 Uiso calc R 1 H
H1G2 .5795 .2218 .4116 .102 Uiso calc R 1 H
H1G3 .5058 .2072 .4467 .102 Uiso calc R 1 H

loop_
_atom_site_aniso_label
_atom_site_aniso_U_11
_atom_site_aniso_U_22
_atom_site_aniso_U_33
_atom_site_aniso_U_12
_atom_site_aniso_U_13
_atom_site_aniso_U_23
C22A .0433(15) .0229(13) .0470(16) -.0142(11) .0092(12) -.0027(11)
C23A .0365(15) .0354(15) .0575(18) -.0047(12) .0086(13) -.0023(13)
C24A .0465(17) .0456(17) .0534(18) -.0092(14) .0170(14) .0029(14)
C25A .0524(18) .0421(16) .0514(17) -.0123(14) .0048(14) .0124(13)
C26A .0378(15) .0382(16) .0626(19) -.0064(12) .0051(14) .0037(14)
C27A .0406(16) .0364(15) .0509(17) -.0121(12) .0157(13) -.0053(13)
C21A .0620(19) .0271(14) .0455(16) -.0155(13) .0027(14) -.0013(12)
O21A .0384(10) .0310(10) .0502(11) -.0113(8) .0000(8) .0006(8)
C2'A .0331(14) .0301(13) .0247(12) -.0083(11) .0013(10) .0015(10)
O2A .0474(12) .0342(11) .0697(14) -.0045(9) .0270(10) -.0025(9)
C2AA .0280(12) .0255(12) .0268(12) -.0046(10) .0003(10) .0020(9)
C2BA .0336(13) .0296(13) .0258(12) -.0032(10) .0038(10) .0079(10)
C2CA .0381(13) .0278(12) .0297(12) -.0043(11) .0070(10) .0037(10)
C2DA .0622(18) .0392(15) .0312(14) -.0022(14) .0129(13) .0001(12)
C2EA .0390(15) .0463(16) .0567(17) .0007(13) .0160(13) .0016(14)
N2A .0288(10) .0264(10) .0225(9) -.0066(8) -.0024(8) .0015(8)
C'1A .0265(11) .0200(11) .0230(11) .0027(9) -.0021(9) .0013(9)
O1A .0383(9) .0336(9) .0259(8) -.0088(8) -.0070(7) .0023(7)
C1AA .0280(12) .0240(12) .0217(11) .0007(10) -.0043(9) .0019(9)
C1BA .0343(13) .0252(12) .0269(12) .0031(10) -.0006(10) .0002(10)
C1CA .0308(13) .0331(13) .0278(12) .0066(10) .0017(10) .0057(10)
C1DA .0451(16) .0502(17) .0401(15) .0064(13) .0094(12) -.0026(13)
C1EA .0449(17) .083(2) .0475(17) .0022(17) .0194(14) .0053(17)
C1FA .0395(17) .071(2) .0615(19) -.0145(16) .0130(15) .0102(17)
C1GA .0401(16) .0530(18) .0599(18) -.0092(14) .0095(14) -.0020(15)
C1HA .0368(14) .0389(15) .0372(14) -.0035(12) .0085(11) -.0016(12)
N1A .0296(10) .0217(10) .0203(9) -.0012(8) -.0020(8) .0004(7)
C5A .0267(12) .0249(12) .0296(12) -.0029(10) .0057(10) .0032(10)
O0A .0422(10) .0305(9) .0297(9) -.0003(8) -.0013(8) -.0065(7)
OA .0362(9) .0236(9) .0403(10) .0044(7) -.0044(8) .0003(7)
C4A .0395(15) .0208(13) .0595(17) .0011(11) .0044(13) .0007(12)
C3A .0424(16) .0366(16) .069(2) -.0065(13) .0050(14) .0091(14)
C2A .0516(18) .0284(15) .085(2) .0042(13) -.0001(16) .0133(15)
C1A .0566(19) .0307(15) .081(2) .0031(14) .0189(17) -.0152(15)
C22B .0420(15) .0310(13) .0352(14) .0067(11) -.0055(11) .0036(11)
C23B .073(2) .0499(19) .0522(18) -.0009(17) .0021(16) -.0165(15)
C24B .076(2) .054(2) .067(2) -.0251(18) .0015(19) -.0162(17)
C25B .0513(18) .0553(19) .0543(18) -.0143(15) .0027(14) .0033(15)
C26B .0550(18) .0442(16) .0375(15) -.0005(14) .0035(13) .0036(13)
C27B .0463(16) .0334(14) .0337(14) -.0029(12) -.0029(12) .0030(11)
C21B .0544(18) .0381(16) .0500(17) .0136(13) .0094(14) -.0012(13)
O21B .0431(11) .0362(10) .0400(10) .0110(8) .0135(8) .0040(8)
C2'B .0240(13) .0534(17) .0372(14) .0038(12) .0047(11) -.0048(13)
O2B .0471(13) .0620(14) .0987(18) .0055(11) .0360(13) -.0181(13)
C2AB .0273(12) .0419(15) .0265(12) .0042(11) .0081(10) .0037(11)
C2BB .0243(12) .0480(16) .0353(13) .0027(11) .0042(10) .0031(12)
C2CB .0306(14) .0506(18) .067(2) -.0006(13) .0069(13) -.0013(15)
C2DB .055(2) .066(2) .086(3) -.0071(17) .0030(18) -.024(2)
C2EB .063(2) .074(3) .100(3) -.020(2) .002(2) .030(2)
N2B .0252(10) .0380(11) .0209(9) .0029(9) .0046(8) .0018(8)
C1'B .0314(12) .0257(12) .0202(11) .0028(10) .0023(9) .0056(9)
O1B .0384(10) .0489(11) .0185(8) .0055(8) .0029(7) -.0004(7)
C1AB .0233(11) .0244(11) .0195(10) .0029(9) .0003(9) .0028(9)
C1BB .0325(13) .0241(12) .0253(11) .0023(10) -.0002(10) -.0007(9)
C1CB .0321(13) .0219(12) .0312(12) -.0073(10) .0048(10) -.0004(10)
C1DB .0469(16) .0342(14) .0329(13) -.0128(12) .0039(12) .0019(11)
C1EB .069(2) .062(2) .0348(15) -.0300(17) .0229(15) -.0073(14)
C1FB .0461(18) .069(2) .067(2) -.0203(16) .0317(16) -.0221(17)
C1GB .0333(15) .0522(18) .068(2) -.0030(13) .0136(14) -.0175(15)
C1HB .0324(13) .0370(14) .0399(14) -.0033(11) .0053(11) -.0050(11)
N1B .0306(10) .0247(10) .0164(9) .0021(8) -.0013(8) .0023(7)
C5B .0304(12) .0245(12) .0285(12) -.0002(10) .0003(10) .0007(10)
O0B .0470(10) .0306(9) .0257(9) .0074(8) -.0096(8) -.0057(7)
OB .0541(11) .0267(9) .0295(9) .0132(8) -.0099(8) -.0022(7)
C4B .0509(16) .0266(13) .0421(15) .0122(12) -.0087(13) -.0060(11)
C3B .077(2) .0367(16) .063(2) .0271(16) -.0209(17) -.0044(15)
C2B .0610(19) .0276(14) .0514(17) .0067(13) -.0045(14) -.0088(12)
C1B .0526(18) .0363(16) .067(2) .0101(13) .0086(15) -.0106(14)
C22C .0313(15) .069(2) .0488(17) .0134(14) .0071(13) -.0015(15)
C23C .056(2) .104(3) .0423(18) .031(2) .0137(15) .0151(19)
C24C .054(2) .067(2) .094(3) .0261(18) .027(2) .034(2)
C25C .0472(19) .0477(19) .102(3) .0139(15) .0161(19) .017(2)
C26C .055(2) .062(2) .062(2) .0029(17) .0015(16) .0021(17)
C27C .0420(16) .0593(19) .0453(17) .0056(14) .0063(13) .0061(14)
C21C .0409(18) .103(3) .063(2) .0103(18) .0115(15) -.027(2)
O21C .0480(12) .0795(15) .0422(11) .0047(11) .0102(9) -.0144(11)
C2'C .0504(17) .062(2) .0366(16) -.0269(15) .0132(13) -.0096(14)
O2C .0940(18) .0941(19) .0504(14) -.0156(15) .0393(13) -.0035(13)
C2AC .0445(15) .0461(16) .0315(13) -.0151(13) .0060(12) .0040(12)
C2BC .0487(16) .0499(17) .0393(15) -.0188(14) .0061(12) -.0050(13)
C2CC .0537(17) .0394(15) .0384(14) -.0122(13) .0043(13) .0007(12)
C2DC .076(2) .054(2) .059(2) -.0003(17) .0052(17) .0041(16)
C2EC .072(2) .062(2) .059(2) -.0154(17) .0132(17) -.0206(17)
N2C .0381(11) .0418(12) .0209(10) -.0086(10) -.0011(8) .0043(9)
C1'C .0421(14) .0316(13) .0239(12) -.0025(11) .0019(11) .0030(10)
O1C .0589(12) .0505(12) .0328(10) -.0150(10) -.0111(9) .0169(9)
C1AC .0305(13) .0332(13) .0239(11) .0010(10) .0000(10) .0024(10)
C1BC .0350(14) .0358(14) .0288(12) .0017(11) .0071(10) .0011(11)
C1CC .0391(15) .0296(13) .0472(16) .0067(11) .0159(12) .0025(12)
C1DC .0480(17) .0510(18) .0558(18) .0152(14) .0168(14) .0172(15)
C1EC .086(3) .059(2) .083(3) .022(2) .036(2) .038(2)
C1FC .124(4) .050(2) .133(4) -.017(3) .050(3) .021(3)
C1GC .108(3) .054(2) .118(4) -.039(2) .028(3) -.012(2)
C1HC .066(2) .0491(19) .066(2) -.0163(16) .0158(17) -.0105(16)
N1C .0294(10) .0325(11) .0247(10) -.0017(9) -.0022(8) -.0042(8)
C5C .0312(13) .0313(13) .0229(12) -.0014(10) -.0019(10) .0030(10)
O0C .0428(10) .0449(11) .0274(9) .0058(8) -.0088(8) -.0092(8)
OC .0346(9) .0367(10) .0268(8) .0020(8) -.0003(7) -.0055(7)
C4C .0372(14) .0366(14) .0298(13) .0063(11) .0012(11) -.0002(11)
C3C .0502(17) .0417(16) .0423(15) .0010(13) .0010(13) .0082(13)
C2C .0540(17) .0426(16) .0313(14) .0090(13) .0076(12) .0004(12)
C1C .0392(15) .0598(19) .0423(16) .0072(14) .0004(12) -.0042(14)
C22D .0510(16) .0462(16) .0284(13) .0081(13) .0110(12) .0106(12)
C23D .0586(19) .0564(19) .0402(16) .0068(15) -.0003(14) .0035(14)
C24D .0404(17) .088(3) .0468(17) .0109(17) .0060(14) .0223(17)
C25D .0419(18) .088(3) .070(2) .0023(19) .0103(17) .025(2)
C26D .054(2) .074(2) .057(2) -.0232(18) -.0021(16) .0154(18)
C27D .0480(18) .0544(18) .0446(16) -.0123(14) .0072(13) .0078(14)
C21D .0403(15) .0353(14) .0391(14) .0036(12) .0061(12) .0049(12)
O21D .0363(10) .0344(9) .0341(9) .0083(8) .0036(7) .0058(7)
C2'D .0386(14) .0256(13) .0337(13) .0063(11) -.0032(11) -.0026(11)
O2D .0411(11) .0369(11) .0820(15) .0071(9) -.0014(10) .0223(11)
C2AD .0370(14) .0273(13) .0302(12) .0087(11) -.0015(10) -.0008(10)
C2BD .0410(15) .0347(14) .0454(15) .0069(12) -.0032(12) .0077(12)
C2CD .0394(16) .0420(16) .0642(19) .0044(13) .0046(14) .0057(14)
C2DD .050(2) .073(2) .099(3) -.0158(18) .0079(19) -.010(2)
C2ED .0551(19) .062(2) .061(2) .0099(16) .0115(16) .0083(17)
N2D .0408(12) .0269(10) .0195(9) .0074(9) -.0008(8) -.0023(8)
C1'D .0241(11) .0243(11) .0204(11) -.0016(9) .0012(9) -.0004(9)
O1D .0532(11) .0309(9) .0189(8) .0076(8) .0012(7) -.0013(7)
C1AD .0263(12) .0258(12) .0195(11) -.0011(9) -.0021(9) .0005(9)
C1BD .0294(12) .0283(13) .0286(12) -.0019(10) .0011(10) -.0022(10)
C1CD .0221(11) .0319(13) .0333(13) -.0004(10) .0027(10) -.0028(10)
C1DD .0598(18) .0456(17) .0379(15) .0226(14) .0032(13) -.0020(13)
C1ED .073(2) .0437(17) .058(2) .0255(16) .0133(16) .0000(15)
C1FD .0449(17) .0414(16) .0596(19) .0039(13) .0136(14) -.0225(15)
C1GD .0413(16) .069(2) .0404(16) .0028(15) .0054(13) -.0184(15)
C1HD .0403(15) .0472(16) .0332(14) .0060(12) .0075(11) -.0005(12)
N1D .0328(10) .0245(10) .0204(9) -.0041(8) -.0021(8) .0006(8)
C5D .0324(13) .0261(12) .0290(12) -.0021(10) .0029(10) -.0021(10)
O0D .0425(10) .0397(10) .0318(9) -.0147(8) -.0090(8) -.0004(8)
OD .0535(11) .0287(9) .0303(9) -.0140(8) -.0006(8) .0049(7)
C4D .0503(17) .0293(14) .0470(16) -.0127(12) .0031(13) .0028(12)
C3D .0512(19) .0452(18) .080(2) -.0181(15) .0072(16) .0059(16)
C2D .093(3) .0398(17) .0521(18) -.0231(17) .0086(17) .0110(14)
C1D .067(2) .0358(16) .0598(19) -.0041(15) .0034(16) -.0013(14)
C22E .0270(14) .060(2) .071(2) -.0112(13) .0224(13) -.0252(16)
C23E .064(2) .175(5) .061(3) -.052(3) .030(2) -.062(3)
C24E .063(3) .286(10) .055(3) -.009(5) .010(2) .031(4)
C25E .058(3) .152(5) .128(5) .042(3) .046(3) .087(4)
C26E .070(2) .055(2) .104(3) -.0031(18) .033(2) -.003(2)
C27E .0496(18) .057(2) .0527(18) -.0104(15) .0049(14) -.0116(15)
C21E .0392(18) .050(2) .168(4) -.0048(15) .048(2) -.012(2)
O21E .0373(11) .0359(12) .131(2) -.0030(9) .0347(12) -.0117(12)
C2'E .0421(15) .0345(15) .0527(17) .0040(13) .0108(13) -.0037(13)
O2E .0547(14) .0554(14) .112(2) .0196(12) .0341(13) .0183(14)
C2AE .0340(13) .0250(12) .0320(12) -.0008(10) .0011(10) -.0057(10)
C2BE .0375(14) .0317(13) .0342(13) .0053(11) -.0017(11) -.0010(11)
C2CE .0385(15) .0314(14) .0460(15) .0039(11) .0040(12) .0054(12)
C2DE .0496(18) .0407(16) .0631(19) -.0093(14) -.0041(15) .0009(14)
C2EE .060(2) .0471(18) .065(2) .0064(15) .0209(16) .0130(15)
N2E .0325(10) .0284(11) .0228(10) -.0020(9) .0021(8) -.0058(8)
C1'E .0180(11) .0323(13) .0270(12) -.0030(9) .0043(9) -.0039(10)
O1E .0343(9) .0379(10) .0277(9) .0029(8) -.0048(7) -.0104(8)
C1AE .0204(11) .0282(12) .0272(12) .0006(9) .0020(9) -.0022(10)
C1BE .0308(13) .0388(14) .0317(13) -.0058(11) .0076(10) -.0029(11)
C1CE .0349(14) .0365(14) .0312(13) -.0125(11) .0099(11) .0047(11)
C1DE .0380(15) .0418(16) .0398(15) -.0077(12) .0055(12) .0004(12)
C1EE .0573(19) .0467(18) .0483(17) -.0177(15) .0031(14) -.0058(14)
C1FE .069(2) .0343(16) .063(2) -.0097(15) .0108(17) .0024(15)
C1GE .067(2) .0360(16) .068(2) -.0064(15) -.0089(17) .0140(15)
C1HE .0553(18) .0408(16) .0432(16) -.0116(14) -.0044(14) .0058(13)
N1E .0248(10) .0306(11) .0257(10) -.0007(8) .0003(8) -.0018(8)
C5E .0254(12) .0269(12) .0363(14) .0023(10) .0062(10) .0099(10)
O0E .0410(10) .0513(11) .0234(9) .0183(9) .0057(7) .0033(8)
OE .0275(9) .0446(11) .0416(10) .0088(8) .0035(7) .0028(8)
C4E .0343(14) .0410(16) .0549(17) .0158(12) .0163(12) .0110(13)
C3E .0527(18) .0455(18) .0587(19) .0192(14) .0022(15) .0058(14)
C2E .0386(17) .060(2) .084(2) .0190(15) .0030(16) .0008(18)
C1E .061(2) .065(2) .087(2) .0217(17) .0457(19) .0272(19)
C22F .0235(12) .0392(14) .0272(12) -.0020(10) .0006(9) -.0036(11)
C23F .0326(13) .0444(15) .0336(13) -.0104(12) .0056(11) -.0088(12)
C24F .0354(14) .0445(15) .0298(13) -.0010(12) .0043(11) -.0093(12)
C25F .0299(13) .0475(16) .0293(13) .0024(12) .0085(10) .0060(12)
C26F .0345(14) .0354(14) .0416(14) -.0038(11) .0101(11) .0029(12)
C27F .0311(13) .0327(14) .0373(13) .0014(11) .0031(11) -.0050(11)
C21F .0379(15) .0530(17) .0429(15) -.0192(13) .0137(12) -.0185(13)
O21F .0288(9) .0391(10) .0404(9) -.0054(8) .0122(7) -.0115(8)
C2'F .0280(13) .0367(14) .0288(12) .0020(11) .0047(10) -.0023(11)
O2F .0451(11) .0396(11) .0729(14) -.0095(9) .0301(10) -.0212(10)
C2AF .0248(11) .0307(13) .0275(12) .0002(10) .0031(9) .0021(10)
C2BF .0313(13) .0339(13) .0306(13) -.0017(10) .0060(10) .0022(10)
C2CF .0372(14) .0365(14) .0363(14) -.0066(11) .0044(11) .0002(11)
C2DF .0506(17) .0425(16) .0450(16) -.0103(13) .0007(13) -.0077(13)
C2EF .079(2) .0344(16) .0609(19) -.0107(15) -.0051(17) .0049(14)
N2F .0237(10) .0372(11) .0214(9) -.0002(8) .0010(8) .0056(8)
C1'F .0327(12) .0262(12) .0231(11) -.0022(10) .0004(10) .0045(9)
O1F .0420(10) .0567(12) .0261(9) .0149(9) .0000(8) .0114(8)
C1AF .0296(12) .0306(12) .0194(10) -.0025(10) .0035(9) .0040(9)
C1BF .0336(13) .0326(13) .0273(12) -.0049(11) .0006(10) .0003(10)
C1CF .0337(13) .0222(12) .0391(14) -.0045(10) .0081(11) .0035(10)
C1DF .0390(15) .0375(15) .0410(14) -.0018(12) .0008(12) .0048(12)
C1EF .0409(16) .0469(18) .066(2) .0029(13) .0016(14) .0159(16)
C1FF .0534(19) .0344(16) .083(2) .0131(14) .0203(18) .0150(16)
C1GF .073(2) .0336(16) .064(2) .0071(15) .0236(18) -.0084(14)
C1HF .0535(17) .0320(14) .0454(16) -.0021(13) .0072(13) -.0040(12)
N1F .0397(11) .0341(12) .0209(10) -.0064(9) .0081(8) -.0008(8)
C5F .0321(13) .0357(14) .0223(12) -.0022(11) .0008(9) .0034(10)
O0F .0586(11) .0324(9) .0233(9) -.0095(8) .0030(8) .0024(7)
OF .0494(11) .0417(10) .0271(9) -.0135(9) .0089(8) .0079(8)
C4F .0523(17) .0422(16) .0467(16) -.0110(14) .0097(13) .0140(13)
C3F .091(3) .098(3) .060(2) -.058(2) -.015(2) .023(2)
C2F .0569(19) .0569(19) .0504(17) -.0048(15) .0144(14) .0240(15)
C1F .122(3) .052(2) .081(3) .016(2) .048(2) .0254(19)
C22G .0405(15) .0451(16) .0407(15) -.0012(13) .0026(12) .0000(13)
C23G .0370(15) .0508(17) .0362(14) -.0042(12) .0081(11) -.0014(12)
C24G .0538(18) .0483(17) .0366(15) -.0099(14) .0119(13) -.0017(13)
C25G .0567(19) .0475(17) .0465(17) .0018(15) .0106(14) .0002(14)
C26G .0480(18) .0542(19) .0525(18) .0106(15) .0041(14) -.0014(15)
C27G .0381(15) .0542(18) .0519(17) -.0018(14) -.0022(13) -.0014(14)
C21G .0360(15) .0530(19) .072(2) -.0022(14) -.0068(14) -.0118(16)
O21 .0476(11) .0554(13) .0480(11) .0093(10) .0012(9) -.0094(10)
C2'G .0575(18) .0302(14) .0413(15) -.0088(13) -.0117(14) .0010(12)
O2G .0669(15) .0519(13) .0773(15) -.0048(11) -.0236(12) -.0197(12)
C2AG .0430(15) .0263(13) .0340(13) -.0016(11) -.0006(11) -.0005(10)
C2BG .0604(18) .0345(15) .0359(14) -.0002(13) -.0082(13) .0004(12)
C2CG .0548(18) .0412(16) .0483(17) -.0018(14) -.0080(14) .0016(13)
C2DG .081(2) .0421(18) .060(2) -.0038(17) .0105(17) .0083(15)
C2EG .138(4) .0391(18) .052(2) .004(2) -.002(2) -.0011(15)
N2G .0395(12) .0329(11) .0239(10) -.0074(9) -.0041(8) -.0008(9)
C1'G .0387(14) .0338(13) .0218(12) -.0018(11) .0004(10) -.0050(10)
O1G .0870(15) .0389(11) .0238(9) -.0156(10) -.0105(9) -.0038(8)
C1AG .0370(14) .0336(13) .0203(11) -.0048(11) .0017(10) -.0016(10)
C1BG .0329(13) .0356(14) .0334(13) -.0063(11) .0067(11) -.0026(11)
C1CG .0316(13) .0312(13) .0354(13) .0011(11) .0020(11) -.0021(11)
C1DG .0333(14) .0453(16) .0354(14) -.0025(12) .0079(11) -.0084(12)
C1EG .0443(16) .0513(18) .0552(18) -.0061(14) .0120(14) -.0281(15)
C1FG .0537(19) .0352(16) .079(2) -.0127(14) .0126(16) -.0147(16)
C1GG .099(3) .0410(18) .0534(19) -.0205(18) .0090(18) .0037(15)
C1HG .078(2) .0441(17) .0354(15) -.0139(16) .0014(14) -.0043(13)
N1G .0331(11) .0468(13) .0226(10) -.0043(9) .0009(8) -.0010(9)
C5G .0422(15) .0343(14) .0252(12) -.0010(12) .0035(11) .0036(10)
O0G .0409(10) .0654(13) .0253(9) -.0075(9) -.0046(8) .0072(9)
OG .0359(9) .0538(11) .0254(8) -.0068(9) .0049(7) .0039(8)
C4G .0405(15) .0612(19) .0373(14) -.0157(14) .0061(12) -.0024(14)
C3G .0347(16) .083(2) .068(2) -.0008(16) .0022(14) .0004(19)
C2G .057(2) .083(2) .0482(18) -.0176(18) .0215(15) -.0041(17)
C1G .073(2) .076(2) .060(2) -.0323(19) .0250(18) -.0164(18)

loop_
_atom_type_symbol
_atom_type_description
_atom_type_scat_dispersion_real
_atom_type_scat_dispersion_imag
_atom_type_scat_source
C C .0033 .0016 'International Tables Vol C Tables 4.2.6.8 and 6.1.1.4'
H H .0000 .0000 'International Tables Vol C Tables 4.2.6.8 and 6.1.1.4'
N N .0061 .0033 'International Tables Vol C Tables 4.2.6.8 and 6.1.1.4'
O O .0106 .0060 'International Tables Vol C Tables 4.2.6.8 and 6.1.1.4'

loop_
_geom_angle_atom_site_label_1
_geom_angle_atom_site_label_2
_geom_angle_atom_site_label_3
_geom_angle
_geom_angle_publ_flag
C27A C22A C23A 118.6(3) yes
C27A C22A C21A 121.2(3) yes
C23A C22A C21A 120.2(3) yes
C24A C23A C22A 120.7(3) yes
C25A C24A C23A 119.8(3) yes
C26A C25A C24A 120.2(3) yes
C25A C26A C27A 120.0(3) yes
C26A C27A C22A 120.7(3) yes
O21A C21A C22A 110.7(2) yes
C2'A O21A C21A 115.8(2) yes
O2A C2'A O21A 124.9(2) yes
O2A C2'A C2AA 125.5(2) yes
O21A C2'A C2AA 109.5(2) yes
N2A C2AA C2'A 111.16(19) yes
N2A C2AA C2BA 109.44(18) yes
C2'A C2AA C2BA 109.13(18) yes
C2AA C2BA C2CA 115.28(19) yes
C2EA C2CA C2BA 111.8(2) yes
C2EA C2CA C2DA 110.5(2) yes
C2BA C2CA C2DA 109.9(2) yes
C'1A N2A C2AA 121.71(18) yes
O1A C'1A N2A 122.6(2) yes
O1A C'1A C1AA 122.45(19) yes
N2A C'1A C1AA 114.91(18) yes
N1A C1AA C1BA 110.09(16) yes
N1A C1AA C'1A 108.56(17) yes
C1BA C1AA C'1A 111.44(17) yes
C1AA C1BA C1CA 115.59(10) yes
C1HA C1CA C1DA 119.30(12) yes
C1HA C1CA C1BA 123.09(13) yes
C1DA C1CA C1BA 117.6 yes
C1CA C1DA C1EA 119.64(16) yes
C1FA C1EA C1DA 120.6(3) yes
C1EA C1FA C1GA 119.1(3) yes
C1FA C1GA C1HA 120.7(3) yes
C1CA C1HA C1GA 120.6(2) yes
C5A N1A C1AA 122.25(18) yes
O0A C5A N1A 125.3(2) yes
O0A C5A OA 125.3(2) yes
N1A C5A OA 109.37(19) yes
C5A OA C4A 120.67(18) yes
OA C4A C2A 102.4(2) yes
OA C4A C1A 110.7(2) yes
C2A C4A C1A 111.5(2) yes
OA C4A C3A 109.5(2) yes
C2A C4A C3A 109.8(2) yes
C1A C4A C3A 112.5(2) yes
C27B C22B C23B 119.69(14) yes
C27B C22B C21B 122.0(2) yes
C23B C22B C21B 118.30(13) yes
C24B C23B C22B 119.32(16) yes
C25B C24B C23B 121.2(3) yes
C24B C25B C26B 119.4(3) yes
C27B C26B C25B 120.3(3) yes
C22B C27B C26B 120.2(2) yes
O21B C21B C22B 108.3(2) yes
C2'B O21B C21B 117.4(2) yes
O2B C2'B O21B 123.6(3) yes
O2B C2'B C2AB 123.0(3) yes
O21B C2'B C2AB 113.4(2) yes
N2B C2AB C2'B 112.2(2) yes
N2B C2AB C2BB 109.78(19) yes
C2'B C2AB C2BB 109.2(2) yes
C2CB C2BB C2AB 115.8(2) yes
C2EB C2CB C2BB 111.7(3) yes
C2EB C2CB C2DB 110.3(3) yes
C2BB C2CB C2DB 109.6(3) yes
C1'B N2B C2AB 121.70(19) yes
O1B C1'B N2B 123.0(2) yes
O1B C1'B C1AB 122.7(2) yes
N2B C1'B C1AB 114.25(19) yes
N1B C1AB C1'B 110.75(17) yes
N1B C1AB C1BB 110.80(16) yes
C1'B C1AB C1BB 111.24(17) yes
C1CB C1BB C1AB 108.84(10) yes
C1HB C1CB C1DB 119.19(12) yes
C1HB C1CB C1BB 120.70(12) yes
C1DB C1CB C1BB 119.9 yes
C1CB C1DB C1EB 119.45(15) yes
C1FB C1EB C1DB 120.7(3) yes
C1GB C1FB C1EB 119.4(3) yes
C1FB C1GB C1HB 120.5(3) yes
C1GB C1HB C1CB 120.8(2) yes
C5B N1B C1AB 120.38(18) yes
O0B C5B N1B 124.9(2) yes
O0B C5B OB 125.0(2) yes
N1B C5B OB 110.08(19) yes
C5B OB C4B 119.58(18) yes
OB C4B C1B 109.5(2) yes
OB C4B C2B 110.8(2) yes
C1B C4B C2B 113.4(2) yes
OB C4B C3B 102.1(2) yes
C1B C4B C3B 110.7(3) yes
C2B C4B C3B 109.8(2) yes
C27C C22C C23C 119.53(16) yes
C27C C22C C21C 120.7(2) yes
C23C C22C C21C 119.71(16) yes
C22C C23C C24C 119.28(19) yes
C25C C24C C23C 120.8(3) yes
C24C C25C C26C 119.2(4) yes
C25C C26C C27C 121.3(3) yes
C22C C27C C26C 119.8(3) yes
O21C C21C C22C 110.7(2) yes
C2'C O21C C21C 117.4(2) yes
O2C C2'C O21C 123.9(3) yes
O2C C2'C C2AC 125.4(3) yes
O21C C2'C C2AC 110.6(2) yes
N2C C2AC C2'C 107.9(2) yes
N2C C2AC C2BC 111.2(2) yes
C2'C C2AC C2BC 112.0(2) yes
C2CC C2BC C2AC 115.3(2) yes
C2EC C2CC C2BC 110.2(2) yes
C2EC C2CC C2DC 111.6(3) yes
C2BC C2CC C2DC 114.6(2) yes
C1'C N2C C2AC 123.8(2) yes
O1C C1'C N2C 123.2(2) yes
O1C C1'C C1AC 121.9(2) yes
N2C C1'C C1AC 114.8(2) yes
N1C C1AC C1'C 111.20(19) yes
N1C C1AC C1BC 110.85(18) yes
C1'C C1AC C1BC 107.47(18) yes
C1CC C1BC C1AC 113.81(11) yes
C1HC C1CC C1DC 119.20(16) yes
C1HC C1CC C1BC 120.60(16) yes
C1DC C1CC C1BC 120.1 yes
C1CC C1DC C1EC 119.6(2) yes
C1FC C1EC C1DC 120.4(4) yes
C1EC C1FC C1GC 120.1(4) yes
C1HC C1GC C1FC 119.8(4) yes
C1CC C1HC C1GC 120.9(4) yes
C5C N1C C1AC 118.31(19) yes
O0C C5C N1C 124.3(2) yes
O0C C5C OC 124.5(2) yes
N1C C5C OC 111.15(19) yes
C5C OC C4C 120.30(18) yes
OC C4C C3C 109.3(2) yes
OC C4C C1C 102.03(17) yes
C3C C4C C1C 111.0(2) yes
OC C4C C2C 111.3(2) yes
C3C C4C C2C 112.5(2) yes
C1C C4C C2C 110.2(2) yes
C27D C22D C23D 119.39(15) yes
C27D C22D C21D 119.9(2) yes
C23D C22D C21D 120.63(12) yes
C22D C23D C24D 120.05(18) yes
C25D C24D C23D 118.8(3) yes
C26D C25D C24D 121.8(3) yes
C25D C26D C27D 119.1(3) yes
C26D C27D C22D 120.9(3) yes
O21D C21D C22D 109.53(19) yes
C2'D O21D C21D 114.60(19) yes
O2D C2'D O21D 124.1(2) yes
O2D C2'D C2AD 122.9(2) yes
O21D C2'D C2AD 112.9(2) yes
N2D C2AD C2BD 109.6(2) yes
N2D C2AD C2'D 111.3(2) yes
C2BD C2AD C2'D 111.1(2) yes
C2AD C2BD C2CD 114.0(2) yes
C2ED C2CD C2DD 111.5(3) yes
C2ED C2CD C2BD 111.1(3) yes
C2DD C2CD C2BD 110.0(3) yes
C1'D N2D C2AD 125.04(19) yes
O1D C1'D N2D 123.1(2) yes
O1D C1'D C1AD 122.77(19) yes
N2D C1'D C1AD 114.07(18) yes
N1D C1AD C1'D 111.67(18) yes
N1D C1AD C1BD 112.08(17) yes
C1'D C1AD C1BD 109.22(17) yes
C1CD C1BD C1AD 112.29(10) yes
C1HD C1CD C1DD 118.97(13) yes
C1HD C1CD C1BD 121.08(13) yes
C1DD C1CD C1BD 119.9 yes
C1CD C1DD C1ED 119.27(15) yes
C1FD C1ED C1DD 120.8(3) yes
C1GD C1FD C1ED 119.9(3) yes
C1FD C1GD C1HD 119.9(3) yes
C1CD C1HD C1GD 121.0(2) yes
C5D N1D C1AD 121.13(18) yes
O0D C5D N1D 124.7(2) yes
O0D C5D OD 125.6(2) yes
N1D C5D OD 109.69(19) yes
C5D OD C4D 120.94(19) yes
OD C4D C1D 108.2(2) yes
OD C4D C3D 111.8(2) yes
C1D C4D C3D 113.1(3) yes
OD C4D C2D 101.9(2) yes
C1D C4D C2D 111.1(3) yes
C3D C4D C2D 110.2(3) yes
C27E C22E C23E 119.09(19) yes
C27E C22E C21E 121.2(3) yes
C23E C22E C21E 119.6(2) yes
C24E C23E C22E 119.3(3) yes
C23E C24E C25E 120.6(4) yes
C26E C25E C24E 119.8(5) yes
C25E C26E C27E 120.4(4) yes
C22E C27E C26E 120.8(3) yes
O21E C21E C22E 104.8(3) yes
C2'E O21E C21E 116.6(2) yes
O2E C2'E O21E 123.8(3) yes
O2E C2'E C2AE 124.1(3) yes
O21E C2'E C2AE 112.0(2) yes
N2E C2AE C2'E 110.9(2) yes
N2E C2AE C2BE 112.4(2) yes
C2'E C2AE C2BE 110.3(2) yes
C2AE C2BE C2CE 115.0(2) yes
C2BE C2CE C2EE 109.6(2) yes
C2BE C2CE C2DE 111.6(2) yes
C2EE C2CE C2DE 110.1(2) yes
C1'E N2E C2AE 123.83(19) yes
O1E C1'E N2E 123.6(2) yes
O1E C1'E C1AE 121.4(2) yes
N2E C1'E C1AE 114.87(19) yes
N1E C1AE C1'E 111.08(18) yes
N1E C1AE C1BE 110.97(17) yes
C1'E C1AE C1BE 108.41(17) yes
C1CE C1BE C1AE 111.56(10) yes
C1HE C1CE C1DE 119.16(14) yes
C1HE C1CE C1BE 120.81(14) yes
C1DE C1CE C1BE 120.0 yes
C1EE C1DE C1CE 119.15(14) yes
C1FE C1EE C1DE 121.3(3) yes
C1GE C1FE C1EE 119.3(3) yes
C1FE C1GE C1HE 120.0(3) yes
C1CE C1HE C1GE 121.1(3) yes
C5E N1E C1AE 119.87(19) yes
O0E C5E OE 125.4(2) yes
O0E C5E N1E 124.8(2) yes
OE C5E N1E 109.8(2) yes
C5E OE C4E 119.98(19) yes
OE C4E C2E 101.6(2) yes
OE C4E C1E 110.2(2) yes
C2E C4E C1E 111.1(2) yes
OE C4E C3E 110.5(2) yes
C2E C4E C3E 111.2(2) yes
C1E C4E C3E 111.7(2) yes
C27F C22F C23F 119.33(13) yes
C27F C22F C21F 117.97(18) yes
C23F C22F C21F 122.70(12) yes
C24F C23F C22F 119.71(13) yes
C25F C24F C23F 120.5(2) yes
C26F C25F C24F 119.7(2) yes
C25F C26F C27F 119.9(2) yes
C22F C27F C26F 120.9(2) yes
O21F C21F C22F 109.71(19) yes
C2'F O21F C21F 115.82(19) yes
O2F C2'F O21F 123.8(2) yes
O2F C2'F C2AF 124.6(2) yes
O21F C2'F C2AF 111.6(2) yes
N2F C2AF C2'F 108.90(19) yes
N2F C2AF C2BF 109.94(18) yes
C2'F C2AF C2BF 113.84(19) yes
C2AF C2BF C2CF 113.5(2) yes
C2DF C2CF C2EF 110.9(2) yes
C2DF C2CF C2BF 110.6(2) yes
C2EF C2CF C2BF 111.3(2) yes
C1'F N2F C2AF 123.39(19) yes
O1F C1'F N2F 122.6(2) yes
O1F C1'F C1AF 123.2(2) yes
N2F C1'F C1AF 114.14(19) yes
N1F C1AF C1'F 112.28(19) yes
N1F C1AF C1BF 110.50(17) yes
C1'F C1AF C1BF 108.31(17) yes
C1CF C1BF C1AF 114.00(10) yes
C1HF C1CF C1DF 119.43(14) yes
C1HF C1CF C1BF 119.77(14) yes
C1DF C1CF C1BF 120.7 yes
C1CF C1DF C1EF 119.32(15) yes
C1FF C1EF C1DF 121.0(3) yes
C1EF C1FF C1GF 119.0(3) yes
C1FF C1GF C1HF 121.4(3) yes
C1GF C1HF C1CF 119.8(3) yes
C5F N1F C1AF 118.77(19) yes
O0F C5F N1F 123.6(2) yes
O0F C5F OF 125.0(2) yes
N1F C5F OF 111.4(2) yes
C5F OF C4F 120.2(2) yes
OF C4F C1F 110.7(2) yes
OF C4F C3F 110.4(2) yes
C1F C4F C3F 111.3(3) yes
OF C4F C2F 102.2(2) yes
C1F C4F C2F 111.6(3) yes
C3F C4F C2F 110.4(3) yes
C27G C22G C23G 119.55(15) yes
C27G C22G C21G 119.0(2) yes
C23G C22G C21G 121.45(13) yes
C24G C23G C22G 119.40(15) yes
C23G C24G C25G 121.0(3) yes
C24G C25G C26G 119.5(3) yes
C27G C26G C25G 120.1(3) yes
C26G C27G C22G 120.5(3) yes
O21 C21G C22G 109.2(2) yes
C2'G O21 C21G 120.8(2) yes
O2G C2'G O21 122.6(3) yes
O2G C2'G C2AG 126.3(3) yes
O21 C2'G C2AG 111.0(2) yes
N2G C2AG C2'G 111.5(2) yes
N2G C2AG C2BG 110.9(2) yes
C2'G C2AG C2BG 110.5(2) yes
C2AG C2BG C2CG 114.1(2) yes
C2DG C2CG C2EG 111.5(3) yes
C2DG C2CG C2BG 109.5(2) yes
C2EG C2CG C2BG 110.4(3) yes
C1'G N2G C2AG 119.89(19) yes
O1G C1'G N2G 121.7(2) yes
O1G C1'G C1AG 120.3(2) yes
N2G C1'G C1AG 118.0(2) yes
N1G C1AG C1'G 109.72(19) yes
N1G C1AG C1BG 111.17(18) yes
C1'G C1AG C1BG 108.88(18) yes
C1CG C1BG C1AG 112.95(10) yes
C1HG C1CG C1DG 119.24(14) yes
C1HG C1CG C1BG 120.49(14) yes
C1DG C1CG C1BG 120.3 yes
C1CG C1DG C1EG 119.28(14) yes
C1FG C1EG C1DG 121.0(2) yes
C1GG C1FG C1EG 119.3(3) yes
C1FG C1GG C1HG 120.3(3) yes
C1CG C1HG C1GG 120.9(3) yes
C5G N1G C1AG 122.23(19) yes
O0G C5G N1G 125.1(2) yes
O0G C5G OG 125.0(2) yes
N1G C5G OG 109.9(2) yes
C5G OG C4G 120.91(19) yes
OG C4G C1G 110.1(3) yes
OG C4G C2G 102.1(2) yes
C1G C4G C2G 111.0(3) yes
OG C4G C3G 109.6(2) yes
C1G C4G C3G 112.7(3) yes
C2G C4G C3G 110.9(3) yes

loop_
_geom_bond_atom_site_label_1
_geom_bond_atom_site_label_2
_geom_bond_distance
_geom_bond_publ_flag
C22A C27A 1.381(4) yes
C22A C23A 1.391(4) yes
C22A C21A 1.497(4) yes
C23A C24A 1.378(4) yes
C24A C25A 1.374(4) yes
C25A C26A 1.373(4) yes
C26A C27A 1.381(4) yes
C21A O21A 1.466(3) yes
O21A C2'A 1.337(3) yes
C2'A O2A 1.186(3) yes
C2'A C2AA 1.519(3) yes
C2AA N2A 1.450(3) yes
C2AA C2BA 1.529(3) yes
C2BA C2CA 1.529(3) yes
C2CA C2EA 1.527(4) yes
C2CA C2DA 1.530(3) yes
N2A C'1A 1.337(3) yes
C'1A O1A 1.229(3) yes
C'1A C1AA 1.532(3) yes
C1AA N1A 1.459(3) yes
C1AA C1BA 1.516(3) yes
C1BA C1CA 1.5306 yes
C1CA C1HA 1.374(3) yes
C1CA C1DA 1.3901 yes
C1DA C1EA 1.401(4) yes
C1EA C1FA 1.373(5) yes
C1FA C1GA 1.381(4) yes
C1GA C1HA 1.383(4) yes
N1A C5A 1.339(3) yes
C5A O0A 1.217(3) yes
C5A OA 1.352(3) yes
OA C4A 1.466(3) yes
C4A C2A 1.513(4) yes
C4A C1A 1.516(3) yes
C4A C3A 1.516(4) yes
C22B C27B 1.381(3) yes
C22B C23B 1.3900 yes
C22B C21B 1.502(4) yes
C23B C24B 1.386(4) yes
C24B C25B 1.366(5) yes
C25B C26B 1.386(4) yes
C26B C27B 1.381(4) yes
C21B O21B 1.443(3) yes
O21B C2'B 1.325(3) yes
C2'B O2B 1.201(3) yes
C2'B C2AB 1.514(4) yes
C2AB N2B 1.451(3) yes
C2AB C2BB 1.525(3) yes
C2BB C2CB 1.522(4) yes
C2CB C2EB 1.517(5) yes
C2CB C2DB 1.525(4) yes
N2B C1'B 1.328(3) yes
C1'B O1B 1.225(3) yes
C1'B C1AB 1.525(3) yes
C1AB N1B 1.453(3) yes
C1AB C1BB 1.529(3) yes
C1BB C1CB 1.5155 yes
C1CB C1HB 1.377(3) yes
C1CB C1DB 1.3898 yes
C1DB C1EB 1.394(3) yes
C1EB C1FB 1.375(5) yes
C1FB C1GB 1.374(4) yes
C1GB C1HB 1.377(4) yes
N1B C5B 1.339(3) yes
C5B O0B 1.216(3) yes
C5B OB 1.349(3) yes
OB C4B 1.477(3) yes
C4B C1B 1.507(4) yes
C4B C2B 1.512(4) yes
C4B C3B 1.516(4) yes
C22C C27C 1.367(4) yes
C22C C23C 1.3899 yes
C22C C21C 1.498(4) yes
C23C C24C 1.399(5) yes
C24C C25C 1.354(5) yes
C25C C26C 1.369(5) yes
C26C C27C 1.380(5) yes
C21C O21C 1.455(4) yes
O21C C2'C 1.343(4) yes
C2'C O2C 1.196(3) yes
C2'C C2AC 1.517(4) yes
C2AC N2C 1.452(3) yes
C2AC C2BC 1.539(4) yes
C2BC C2CC 1.524(4) yes
C2CC C2EC 1.523(4) yes
C2CC C2DC 1.525(4) yes
N2C C1'C 1.337(3) yes
C1'C O1C 1.225(3) yes
C1'C C1AC 1.521(3) yes
C1AC N1C 1.446(3) yes
C1AC C1BC 1.535(3) yes
C1BC C1CC 1.5117 yes
C1CC C1HC 1.375(4) yes
C1CC C1DC 1.3902 yes
C1DC C1EC 1.392(4) yes
C1EC C1FC 1.362(6) yes
C1FC C1GC 1.380(7) yes
C1GC C1HC 1.378(5) yes
N1C C5C 1.343(3) yes
C5C O0C 1.220(3) yes
C5C OC 1.352(3) yes
OC C4C 1.473(3) yes
C4C C3C 1.509(4) yes
C4C C1C 1.516(3) yes
C4C C2C 1.518(3) yes
C22D C27D 1.385(3) yes
C22D C23D 1.3901 yes
C22D C21D 1.520(3) yes
C23D C24D 1.399(3) yes
C24D C25D 1.380(5) yes
C25D C26D 1.371(5) yes
C26D C27D 1.383(4) yes
C21D O21D 1.461(3) yes
O21D C2'D 1.326(3) yes
C2'D O2D 1.203(3) yes
C2'D C2AD 1.521(4) yes
C2AD N2D 1.455(3) yes
C2AD C2BD 1.520(4) yes
C2BD C2CD 1.536(4) yes
C2CD C2ED 1.512(4) yes
C2CD C2DD 1.525(4) yes
N2D C1'D 1.327(3) yes
C1'D O1D 1.231(3) yes
C1'D C1AD 1.515(3) yes
C1AD N1D 1.445(3) yes
C1AD C1BD 1.542(3) yes
C1BD C1CD 1.5130 yes
C1CD C1HD 1.375(3) yes
C1CD C1DD 1.3899 yes
C1DD C1ED 1.398(3) yes
C1ED C1FD 1.369(4) yes
C1FD C1GD 1.363(4) yes
C1GD C1HD 1.390(4) yes
N1D C5D 1.345(3) yes
C5D O0D 1.219(3) yes
C5D OD 1.347(3) yes
OD C4D 1.477(3) yes
C4D C1D 1.493(3) yes
C4D C3D 1.511(4) yes
C4D C2D 1.521(4) yes
C22E C27E 1.353(4) yes
C22E C23E 1.3901 yes
C22E C21E 1.483(5) yes
C23E C24E 1.363(8) yes
C24E C25E 1.373(9) yes
C25E C26E 1.339(7) yes
C26E C27E 1.375(5) yes
C21E O21E 1.464(3) yes
O21E C2'E 1.328(3) yes
C2'E O2E 1.192(3) yes
C2'E C2AE 1.522(4) yes
C2AE N2E 1.452(3) yes
C2AE C2BE 1.523(3) yes
C2BE C2CE 1.525(4) yes
C2CE C2EE 1.526(4) yes
C2CE C2DE 1.527(4) yes
N2E C1'E 1.338(3) yes
C1'E O1E 1.230(3) yes
C1'E C1AE 1.520(3) yes
C1AE N1E 1.448(3) yes
C1AE C1BE 1.547(3) yes
C1BE C1CE 1.5218 yes
C1CE C1HE 1.374(3) yes
C1CE C1DE 1.3899 yes
C1DE C1EE 1.386(3) yes
C1EE C1FE 1.373(4) yes
C1FE C1GE 1.371(4) yes
C1GE C1HE 1.384(4) yes
N1E C5E 1.357(3) yes
C5E O0E 1.213(3) yes
C5E OE 1.345(3) yes
OE C4E 1.470(3) yes
C4E C2E 1.516(4) yes
C4E C1E 1.517(3) yes
C4E C3E 1.520(4) yes
C22F C27F 1.377(3) yes
C22F C23F 1.3897 yes
C22F C21F 1.503(3) yes
C23F C24F 1.386(3) yes
C24F C25F 1.381(4) yes
C25F C26F 1.377(4) yes
C26F C27F 1.382(4) yes
C21F O21F 1.451(3) yes
O21F C2'F 1.332(3) yes
C2'F O2F 1.191(3) yes
C2'F C2AF 1.523(3) yes
C2AF N2F 1.447(3) yes
C2AF C2BF 1.527(3) yes
C2BF C2CF 1.527(3) yes
C2CF C2DF 1.518(4) yes
C2CF C2EF 1.518(4) yes
N2F C1'F 1.336(3) yes
C1'F O1F 1.226(3) yes
C1'F C1AF 1.513(3) yes
C1AF N1F 1.451(3) yes
C1AF C1BF 1.533(3) yes
C1BF C1CF 1.5187 yes
C1CF C1HF 1.384(3) yes
C1CF C1DF 1.3900 yes
C1DF C1EF 1.401(3) yes
C1EF C1FF 1.367(5) yes
C1FF C1GF 1.373(5) yes
C1GF C1HF 1.382(4) yes
N1F C5F 1.332(3) yes
C5F O0F 1.219(3) yes
C5F OF 1.348(3) yes
OF C4F 1.465(3) yes
C4F C1F 1.501(4) yes
C4F C3F 1.514(4) yes
C4F C2F 1.522(4) yes
C22G C27G 1.387(3) yes
C22G C23G 1.3900 yes
C22G C21G 1.497(4) yes
C23G C24G 1.377(3) yes
C24G C25G 1.378(4) yes
C25G C26G 1.383(4) yes
C26G C27G 1.373(4) yes
C21G O21 1.427(3) yes
O21 C2'G 1.314(3) yes
C2'G O2G 1.198(3) yes
C2'G C2AG 1.508(4) yes
C2AG N2G 1.463(3) yes
C2AG C2BG 1.528(3) yes
C2BG C2CG 1.554(4) yes
C2CG C2DG 1.514(4) yes
C2CG C2EG 1.523(5) yes
N2G C1'G 1.323(3) yes
C1'G O1G 1.230(3) yes
C1'G C1AG 1.520(3) yes
C1AG N1G 1.452(3) yes
C1AG C1BG 1.532(3) yes
C1BG C1CG 1.5177 yes
C1CG C1HG 1.366(3) yes
C1CG C1DG 1.3901 yes
C1DG C1EG 1.392(3) yes
C1EG C1FG 1.376(5) yes
C1FG C1GG 1.363(4) yes
C1GG C1HG 1.391(4) yes
N1G C5G 1.338(3) yes
C5G O0G 1.216(3) yes
C5G OG 1.349(3) yes
OG C4G 1.476(3) yes
C4G C1G 1.507(4) yes
C4G C2G 1.516(4) yes
C4G C3G 1.518(4) yes

loop_
_geom_hbond_atom_site_label_D
_geom_hbond_atom_site_label_H
_geom_hbond_atom_site_label_A
_geom_hbond_site_symmetry_A
_geom_hbond_distance_DH
_geom_hbond_distance_HA
_geom_hbond_distance_DA
_geom_hbond_angle_DHA
_geom_hbond_publ_flag
N2A H2A O1E . .88 2.02 2.867(3) 162.6 yes
N1A H1A O0F . .88 2.05 2.894(2) 161.2 yes
N2B H2B O1D 1_645 .88 2.17 2.815(2) 130.2 yes
N1B H1B O0C . .88 2.13 2.942(3) 153.5 yes
N2C H2C O1B . .88 1.93 2.803(2) 171.2 yes
N1C H1C O0E 2_645 .88 2.19 2.968(3) 146.9 yes
N2D H2D O1G 1_565 .88 1.92 2.773(3) 161.7 yes
N1D H1D O0B 1_465 .88 2.23 2.962(3) 141.0 yes
N2E H2E O1C 2_655 .88 1.94 2.801(3) 164.7 yes
N1E H1E O0A . .88 2.52 3.253(3) 140.9 yes
N2F H2F O1A . .88 2.01 2.891(3) 175.7 yes
N1F H1F O0G 2_656 .88 2.06 2.923(3) 165.6 yes
N2G H2G O1F 2_646 .88 1.97 2.785(3) 153.3 yes
N1G H1G O0D 1_545 .88 2.34 3.125(3) 148.5 yes

loop_
_geom_torsion_atom_site_label_1
_geom_torsion_atom_site_label_2
_geom_torsion_atom_site_label_3
_geom_torsion_atom_site_label_4
_geom_torsion
_geom_torsion_publ_flag
C27A C22A C23A C24A 1.7(4) yes
C21A C22A C23A C24A -176.4(2) yes
C22A C23A C24A C25A -.1(4) yes
C23A C24A C25A C26A -1.0(4) yes
C24A C25A C26A C27A .4(4) yes
C25A C26A C27A C22A 1.3(4) yes
C23A C22A C27A C26A -2.4(4) yes
C21A C22A C27A C26A 175.8(2) yes
C27A C22A C21A O21A 122.3(3) yes
C23A C22A C21A O21A -59.5(3) yes
C22A C21A O21A C2'A -84.9(3) yes
C21A O21A C2'A O2A -7.8(3) yes
C21A O21A C2'A C2AA 168.67(19) yes
O2A C2'A C2AA N2A -26.0(3) yes
O21A C2'A C2AA N2A 157.57(18) yes
O2A C2'A C2AA C2BA 94.8(3) yes
O21A C2'A C2AA C2BA -81.6(2) yes
N2A C2AA C2BA C2CA -67.7(3) yes
C2'A C2AA C2BA C2CA 170.4(2) yes
C2AA C2BA C2CA C2EA -74.4(3) yes
C2AA C2BA C2CA C2DA 162.5(2) yes
C2'A C2AA N2A C'1A -73.3(3) yes
C2BA C2AA N2A C'1A 166.1(2) yes
C2AA N2A C'1A O1A -.9(3) yes
C2AA N2A C'1A C1AA -179.39(19) yes
O1A C'1A C1AA N1A -61.9(3) yes
N2A C'1A C1AA N1A 116.6(2) yes
O1A C'1A C1AA C1BA 59.5(3) yes
N2A C'1A C1AA C1BA -122.03(19) yes
N1A C1AA C1BA C1CA -67.53(17) yes
C'1A C1AA C1BA C1CA 171.96(11) yes
C1AA C1BA C1CA C1HA -5.36(16) yes
C1AA C1BA C1CA C1DA 175.80(10) yes
C1HA C1CA C1DA C1EA .01(19) yes
C1BA C1CA C1DA C1EA 178.90(16) yes
C1CA C1DA C1EA C1FA 1.3(4) yes
C1DA C1EA C1FA C1GA -1.4(5) yes
C1EA C1FA C1GA C1HA .1(5) yes
C1DA C1CA C1HA C1GA -1.3(3) yes
C1BA C1CA C1HA C1GA 179.91(19) yes
C1FA C1GA C1HA C1CA 1.2(4) yes
C1BA C1AA N1A C5A 131.4(2) yes
C'1A C1AA N1A C5A -106.3(2) yes
C1AA N1A C5A O0A 3.0(4) yes
C1AA N1A C5A OA -177.05(18) yes
O0A C5A OA C4A -21.5(3) yes
N1A C5A OA C4A 158.6(2) yes
C5A OA C4A C2A -173.5(2) yes
C5A OA C4A C1A 67.6(3) yes
C5A OA C4A C3A -57.0(3) yes
C27B C22B C23B C24B -.2(2) yes
C21B C22B C23B C24B 178.3(3) yes
C22B C23B C24B C25B 1.2(4) yes
C23B C24B C25B C26B -1.8(5) yes
C24B C25B C26B C27B 1.4(5) yes
C23B C22B C27B C26B -.1(3) yes
C21B C22B C27B C26B -178.6(2) yes
C25B C26B C27B C22B -.4(4) yes
C27B C22B C21B O21B -25.7(3) yes
C23B C22B C21B O21B 155.77(14) yes
C22B C21B O21B C2'B -178.1(2) yes
C21B O21B C2'B O2B -1.1(4) yes
C21B O21B C2'B C2AB 179.2(2) yes
O2B C2'B C2AB N2B 163.7(2) yes
O21B C2'B C2AB N2B -16.7(3) yes
O2B C2'B C2AB C2BB -74.4(3) yes
O21B C2'B C2AB C2BB 105.2(2) yes
N2B C2AB C2BB C2CB -64.4(3) yes
C2'B C2AB C2BB C2CB 172.3(2) yes
C2AB C2BB C2CB C2EB -71.1(3) yes
C2AB C2BB C2CB C2DB 166.3(2) yes
C2'B C2AB N2B C1'B -64.6(3) yes
C2BB C2AB N2B C1'B 173.8(2) yes
C2AB N2B C1'B O1B -8.3(3) yes
C2AB N2B C1'B C1AB 171.7(2) yes
O1B C1'B C1AB N1B -68.1(3) yes
N2B C1'B C1AB N1B 112.0(2) yes
O1B C1'B C1AB C1BB 55.6(3) yes
N2B C1'B C1AB C1BB -124.35(19) yes
N1B C1AB C1BB C1CB -66.07(16) yes
C1'B C1AB C1BB C1CB 170.27(12) yes
C1AB C1BB C1CB C1HB 94.69(17) yes
C1AB C1BB C1CB C1DB -80.18(10) yes
C1HB C1CB C1DB C1EB .04(18) yes
C1BB C1CB C1DB C1EB 174.98(15) yes
C1CB C1DB C1EB C1FB -.5(3) yes
C1DB C1EB C1FB C1GB .9(4) yes
C1EB C1FB C1GB C1HB -1.0(5) yes
C1FB C1GB C1HB C1CB .6(4) yes
C1DB C1CB C1HB C1GB -.1(3) yes
C1BB C1CB C1HB C1GB -175.01(19) yes
C1'B C1AB N1B C5B -122.3(2) yes
C1BB C1AB N1B C5B 113.7(2) yes
C1AB N1B C5B O0B 11.6(4) yes
C1AB N1B C5B OB -169.30(19) yes
O0B C5B OB C4B -12.0(4) yes
N1B C5B OB C4B 168.9(2) yes
C5B OB C4B C1B -60.6(3) yes
C5B OB C4B C2B 65.3(3) yes
C5B OB C4B C3B -177.9(2) yes
C27C C22C C23C C24C .1(2) yes
C21C C22C C23C C24C 178.2(3) yes
C22C C23C C24C C25C -.2(4) yes
C23C C24C C25C C26C .3(5) yes
C24C C25C C26C C27C -.3(5) yes
C23C C22C C27C C26C .0(3) yes
C21C C22C C27C C26C -178.1(3) yes
C25C C26C C27C C22C .1(5) yes
C27C C22C C21C O21C 102.2(3) yes
C23C C22C C21C O21C -75.9(3) yes
C22C C21C O21C C2'C -87.4(3) yes
C21C O21C C2'C O2C -13.1(4) yes
C21C O21C C2'C C2AC 164.8(2) yes
O2C C2'C C2AC N2C 119.0(3) yes
O21C C2'C C2AC N2C -58.9(3) yes
O2C C2'C C2AC C2BC -118.2(3) yes
O21C C2'C C2AC C2BC 63.9(3) yes
N2C C2AC C2BC C2CC -46.0(3) yes
C2'C C2AC C2BC C2CC -166.9(2) yes
C2AC C2BC C2CC C2EC 179.9(3) yes
C2AC C2BC C2CC C2DC -53.3(3) yes
C2'C C2AC N2C C1'C -104.0(3) yes
C2BC C2AC N2C C1'C 132.8(3) yes
C2AC N2C C1'C O1C -3.6(4) yes
C2AC N2C C1'C C1AC 172.6(2) yes
O1C C1'C C1AC N1C -41.4(3) yes
N2C C1'C C1AC N1C 142.2(2) yes
O1C C1'C C1AC C1BC 80.0(3) yes
N2C C1'C C1AC C1BC -96.3(2) yes
N1C C1AC C1BC C1CC -69.39(17) yes
C1'C C1AC C1BC C1CC 168.91(12) yes
C1AC C1BC C1CC C1HC 115.2(2) yes
C1AC C1BC C1CC C1DC -68.10(11) yes
C1HC C1CC C1DC C1EC .2(2) yes
C1BC C1CC C1DC C1EC -176.54(18) yes
C1CC C1DC C1EC C1FC -.7(4) yes
C1DC C1EC C1FC C1GC .3(7) yes
C1EC C1FC C1GC C1HC .6(7) yes
C1DC C1CC C1HC C1GC .7(4) yes
C1BC C1CC C1HC C1GC 177.5(3) yes
C1FC C1GC C1HC C1CC -1.1(6) yes
C1'C C1AC N1C C5C -70.2(3) yes
C1BC C1AC N1C C5C 170.34(18) yes
C1AC N1C C5C O0C -7.6(3) yes
C1AC N1C C5C OC 173.42(19) yes
O0C C5C OC C4C 12.5(3) yes
N1C C5C OC C4C -168.55(19) yes
C5C OC C4C C3C 61.8(3) yes
C5C OC C4C C1C 179.4(2) yes
C5C OC C4C C2C -63.0(3) yes
C27D C22D C23D C24D .08(19) yes
C21D C22D C23D C24D -176.6(2) yes
C22D C23D C24D C25D -.5(3) yes
C23D C24D C25D C26D -.4(5) yes
C24D C25D C26D C27D 1.8(5) yes
C25D C26D C27D C22D -2.2(4) yes
C23D C22D C27D C26D 1.3(3) yes
C21D C22D C27D C26D 178.1(2) yes
C27D C22D C21D O21D 107.5(2) yes
C23D C22D C21D O21D -75.8(2) yes
C22D C21D O21D C2'D -174.46(19) yes
C21D O21D C2'D O2D 4.1(4) yes
C21D O21D C2'D C2AD -178.4(2) yes
O2D C2'D C2AD N2D -145.2(2) yes
O21D C2'D C2AD N2D 37.2(3) yes
O2D C2'D C2AD C2BD -22.7(3) yes
O21D C2'D C2AD C2BD 159.7(2) yes
N2D C2AD C2BD C2CD -69.1(3) yes
C2'D C2AD C2BD C2CD 167.4(2) yes
C2AD C2BD C2CD C2ED -82.4(3) yes
C2AD C2BD C2CD C2DD 153.7(3) yes
C2BD C2AD N2D C1'D 116.5(3) yes
C2'D C2AD N2D C1'D -120.2(2) yes
C2AD N2D C1'D O1D 3.7(4) yes
C2AD N2D C1'D C1AD -178.5(2) yes
O1D C1'D C1AD N1D -35.2(3) yes
N2D C1'D C1AD N1D 146.91(19) yes
O1D C1'D C1AD C1BD 89.3(2) yes
N2D C1'D C1AD C1BD -88.6(2) yes
N1D C1AD C1BD C1CD -67.83(16) yes
C1'D C1AD C1BD C1CD 167.88(11) yes
C1AD C1BD C1CD C1HD -93.10(18) yes
C1AD C1BD C1CD C1DD 84.96(11) yes
C1HD C1CD C1DD C1ED .2(2) yes
C1BD C1CD C1DD C1ED -177.86(18) yes
C1CD C1DD C1ED C1FD -1.4(4) yes
C1DD C1ED C1FD C1GD 1.9(5) yes
C1ED C1FD C1GD C1HD -1.2(5) yes
C1DD C1CD C1HD C1GD .4(3) yes
C1BD C1CD C1HD C1GD 178.45(19) yes
C1FD C1GD C1HD C1CD .1(4) yes
C1'D C1AD N1D C5D -118.2(2) yes
C1BD C1AD N1D C5D 118.9(2) yes
C1AD N1D C5D O0D 6.0(4) yes
C1AD N1D C5D OD -175.53(19) yes
O0D C5D OD C4D -18.0(4) yes
N1D C5D OD C4D 163.5(2) yes
C5D OD C4D C1D -63.9(3) yes
C5D OD C4D C3D 61.3(3) yes
C5D OD C4D C2D 178.9(2) yes
C27E C22E C23E C24E .2(3) yes
C21E C22E C23E C24E -176.3(3) yes
C22E C23E C24E C25E -.1(6) yes
C23E C24E C25E C26E -.2(7) yes
C24E C25E C26E C27E .4(6) yes
C23E C22E C27E C26E .0(4) yes
C21E C22E C27E C26E 176.4(3) yes
C25E C26E C27E C22E -.3(5) yes
C27E C22E C21E O21E -93.9(3) yes
C23E C22E C21E O21E 82.5(3) yes
C22E C21E O21E C2'E -165.7(3) yes
C21E O21E C2'E O2E 2.6(5) yes
C21E O21E C2'E C2AE 178.6(3) yes
O2E C2'E C2AE N2E -166.1(3) yes
O21E C2'E C2AE N2E 17.9(3) yes
O2E C2'E C2AE C2BE -40.8(4) yes
O21E C2'E C2AE C2BE 143.2(2) yes
N2E C2AE C2BE C2CE -77.0(3) yes
C2'E C2AE C2BE C2CE 158.6(2) yes
C2AE C2BE C2CE C2EE 172.5(2) yes
C2AE C2BE C2CE C2DE -65.1(3) yes
C2'E C2AE N2E C1'E -97.5(3) yes
C2BE C2AE N2E C1'E 138.4(2) yes
C2AE N2E C1'E O1E -13.8(3) yes
C2AE N2E C1'E C1AE 163.8(2) yes
O1E C1'E C1AE N1E -53.9(3) yes
N2E C1'E C1AE N1E 128.3(2) yes
O1E C1'E C1AE C1BE 68.2(3) yes
N2E C1'E C1AE C1BE -109.5(2) yes
N1E C1AE C1BE C1CE -60.06(17) yes
C1'E C1AE C1BE C1CE 177.69(12) yes
C1AE C1BE C1CE C1HE 89.35(19) yes
C1AE C1BE C1CE C1DE -87.40(11) yes
C1HE C1CE C1DE C1EE -.4(2) yes
C1BE C1CE C1DE C1EE 176.38(16) yes
C1CE C1DE C1EE C1FE .2(3) yes
C1DE C1EE C1FE C1GE -.2(5) yes
C1EE C1FE C1GE C1HE .5(5) yes
C1DE C1CE C1HE C1GE .7(3) yes
C1BE C1CE C1HE C1GE -176.0(2) yes
C1FE C1GE C1HE C1CE -.8(5) yes
C1'E C1AE N1E C5E -125.9(2) yes
C1BE C1AE N1E C5E 113.4(2) yes
C1AE N1E C5E O0E 8.9(3) yes
C1AE N1E C5E OE -172.50(19) yes
O0E C5E OE C4E -5.8(4) yes
N1E C5E OE C4E 175.7(2) yes
C5E OE C4E C2E -174.3(2) yes
C5E OE C4E C1E 67.8(3) yes
C5E OE C4E C3E -56.2(3) yes
C27F C22F C23F C24F -.15(16) yes
C21F C22F C23F C24F 179.4(2) yes
C22F C23F C24F C25F .0(3) yes
C23F C24F C25F C26F .4(4) yes
C24F C25F C26F C27F -.8(4) yes
C23F C22F C27F C26F -.2(3) yes
C21F C22F C27F C26F -179.8(2) yes
C25F C26F C27F C22F .7(4) yes
C27F C22F C21F O21F 175.4(2) yes
C23F C22F C21F O21F -4.1(3) yes
C22F C21F O21F C2'F -161.3(2) yes
C21F O21F C2'F O2F -.9(4) yes
C21F O21F C2'F C2AF -179.6(2) yes
O2F C2'F C2AF N2F 9.7(3) yes
O21F C2'F C2AF N2F -171.62(18) yes
O2F C2'F C2AF C2BF 132.8(3) yes
O21F C2'F C2AF C2BF -48.6(3) yes
N2F C2AF C2BF C2CF -61.7(3) yes
C2'F C2AF C2BF C2CF 175.8(2) yes
C2AF C2BF C2CF C2DF 169.3(2) yes
C2AF C2BF C2CF C2EF -67.0(3) yes
C2'F C2AF N2F C1'F -81.2(3) yes
C2BF C2AF N2F C1'F 153.5(2) yes
C2AF N2F C1'F O1F -6.4(4) yes
C2AF N2F C1'F C1AF 169.9(2) yes
O1F C1'F C1AF N1F -44.0(3) yes
N2F C1'F C1AF N1F 139.7(2) yes
O1F C1'F C1AF C1BF 78.3(3) yes
N2F C1'F C1AF C1BF -98.0(2) yes
N1F C1AF C1BF C1CF -69.17(17) yes
C1'F C1AF C1BF C1CF 167.46(12) yes
C1AF C1BF C1CF C1HF 128.98(19) yes
C1AF C1BF C1CF C1DF -54.38(10) yes
C1HF C1CF C1DF C1EF .13(19) yes
C1BF C1CF C1DF C1EF -176.52(15) yes
C1CF C1DF C1EF C1FF .5(3) yes
C1DF C1EF C1FF C1GF -.7(4) yes
C1EF C1FF C1GF C1HF .3(5) yes
C1FF C1GF C1HF C1CF .3(4) yes
C1DF C1CF C1HF C1GF -.5(3) yes
C1BF C1CF C1HF C1GF 176.2(2) yes
C1'F C1AF N1F C5F -70.3(3) yes
C1BF C1AF N1F C5F 168.66(19) yes
C1AF N1F C5F O0F -.1(4) yes
C1AF N1F C5F OF -179.80(19) yes
O0F C5F OF C4F 4.9(4) yes
N1F C5F OF C4F -175.4(2) yes
C5F OF C4F C1F 60.5(3) yes
C5F OF C4F C3F -63.1(3) yes
C5F OF C4F C2F 179.4(2) yes
C27G C22G C23G C24G -.09(19) yes
C21G C22G C23G C24G 177.3(3) yes
C22G C23G C24G C25G -.1(3) yes
C23G C24G C25G C26G .8(4) yes
C24G C25G C26G C27G -1.5(5) yes
C25G C26G C27G C22G 1.3(5) yes
C23G C22G C27G C26G -.5(3) yes
C21G C22G C27G C26G -178.0(3) yes
C27G C22G C21G O21 177.7(2) yes
C23G C22G C21G O21 .2(3) yes
C22G C21G O21 C2'G -158.9(2) yes
C21G O21 C2'G O2G -1.2(4) yes
C21G O21 C2'G C2AG -176.9(2) yes
O2G C2'G C2AG N2G 134.7(3) yes
O21 C2'G C2AG N2G -49.8(3) yes
O2G C2'G C2AG C2BG -101.4(3) yes
O21 C2'G C2AG C2BG 74.1(3) yes
N2G C2AG C2BG C2CG 178.6(2) yes
C2'G C2AG C2BG C2CG 54.5(3) yes
C2AG C2BG C2CG C2DG -168.4(3) yes
C2AG C2BG C2CG C2EG 68.5(3) yes
C2'G C2AG N2G C1'G -59.6(3) yes
C2BG C2AG N2G C1'G 176.8(2) yes
C2AG N2G C1'G O1G -2.5(4) yes
C2AG N2G C1'G C1AG 174.7(2) yes
O1G C1'G C1AG N1G -54.9(3) yes
N2G C1'G C1AG N1G 127.8(2) yes
O1G C1'G C1AG C1BG 66.9(3) yes
N2G C1'G C1AG C1BG -110.3(2) yes
N1G C1AG C1BG C1CG -64.18(18) yes
C1'G C1AG C1BG C1CG 174.83(12) yes
C1AG C1BG C1CG C1HG 91.2(2) yes
C1AG C1BG C1CG C1DG -87.51(11) yes
C1HG C1CG C1DG C1EG -.2(2) yes
C1BG C1CG C1DG C1EG 178.57(15) yes
C1CG C1DG C1EG C1FG .6(3) yes
C1DG C1EG C1FG C1GG -.6(5) yes
C1EG C1FG C1GG C1HG .2(5) yes
C1DG C1CG C1HG C1GG -.2(4) yes
C1BG C1CG C1HG C1GG -179.0(3) yes
C1FG C1GG C1HG C1CG .2(5) yes
C1'G C1AG N1G C5G -117.0(2) yes
C1BG C1AG N1G C5G 122.5(2) yes
C1AG N1G C5G O0G 3.6(4) yes
C1AG N1G C5G OG -176.8(2) yes
O0G C5G OG C4G -2.4(4) yes
N1G C5G OG C4G 178.1(2) yes
C5G OG C4G C1G -60.6(3) yes
C5G OG C4G C2G -178.5(2) yes
C5G OG C4G C3G 63.8(3) yes
